data_7040869
loop_
_publ_author_name
'Zhang, Lei'
'Chimamkpam, Theresa'
'Onet, Camelia I.'
'Zhu, Nianyong'
'Cl\'erac, Rodolphe'
'Schmitt, Wolfgang'

_publ_section_title
;
 Anion-directed supramolecular chemistry modulating the magnetic
 properties of nanoscopic Mn coordination clusters: from polynuclear
 high-spin complexes to SMMs.
;
_journal_issue 44
_journal_name_full 'Dalton transactions (Cambridge, England : 2003)'
_journal_page_first 17705
_journal_page_last 17713
_journal_paper_doi 10.1039/c6dt02642g
_journal_volume 45
_journal_year 2016
_chemical_formula_sum 'C132 H238 Cl7 Mn21 N18 O67 P18'
_chemical_formula_weight 5106.85
_chemical_name_systematic
;
 ?
;
_space_group_crystal_system triclinic
_space_group_IT_number 2
_space_group_name_Hall '-P 1'
_space_group_name_H-M_alt 'P -1'
_symmetry_space_group_name_Hall '-P 1'
_symmetry_space_group_name_H-M 'P -1'
_atom_sites_solution_hydrogens geom
_atom_sites_solution_primary direct
_atom_sites_solution_secondary difmap
_audit_creation_method SHELXL-2014/7
_audit_update_record
;
2016-10-05 deposited with the CCDC.
2016-10-11 downloaded from the CCDC.
;
_cell_angle_alpha 92.11(3)
_cell_angle_beta 95.61(3)
_cell_angle_gamma 108.02(3)
_cell_formula_units_Z 2
_cell_length_a 15.503(3)
_cell_length_b 23.446(5)
_cell_length_c 33.878(7)
_cell_measurement_reflns_used 7654
_cell_measurement_temperature 150(2)
_cell_measurement_theta_max 27.53
_cell_measurement_theta_min 2.27
_cell_volume 11625(5)
_computing_cell_refinement 'Bruker SMART'
_computing_data_collection 'Bruker SMART'
_computing_data_reduction 'Bruker SAINT'
_computing_molecular_graphics 'SHELXL-97 (Sheldrick, 1997)'
_computing_publication_material 'SHELXL-97 (Sheldrick, 1997)'
_computing_structure_refinement 'SHELXL-2014/7 (Sheldrick, 2014)'
_computing_structure_solution 'SHELXS-97 (Sheldrick, 1990)'
_diffrn_ambient_temperature 150(2)
_diffrn_measured_fraction_theta_full 1.000
_diffrn_measured_fraction_theta_max 0.993
_diffrn_measurement_device_type 'CCD area detector'
_diffrn_radiation_type MoK\a
_diffrn_radiation_wavelength 0.71073
_diffrn_reflns_av_R_equivalents 0.0638
_diffrn_reflns_av_unetI/netI 0.0729
_diffrn_reflns_Laue_measured_fraction_full 1.000
_diffrn_reflns_Laue_measured_fraction_max 0.993
_diffrn_reflns_limit_h_max 18
_diffrn_reflns_limit_h_min -18
_diffrn_reflns_limit_k_max 28
_diffrn_reflns_limit_k_min -28
_diffrn_reflns_limit_l_max 40
_diffrn_reflns_limit_l_min -40
_diffrn_reflns_number 129226
_diffrn_reflns_point_group_measured_fraction_full 1.000
_diffrn_reflns_point_group_measured_fraction_max 0.993
_diffrn_reflns_theta_full 25.242
_diffrn_reflns_theta_max 25.394
_diffrn_reflns_theta_min 0.605
_exptl_absorpt_coefficient_mu 1.372
_exptl_absorpt_correction_T_max 0.872
_exptl_absorpt_correction_T_min 0.822
_exptl_absorpt_correction_type multi-scan
_exptl_absorpt_process_details SADABS
_exptl_crystal_colour red
_exptl_crystal_density_diffrn 1.459
_exptl_crystal_density_method 'not measured'
_exptl_crystal_description block
_exptl_crystal_F_000 5211
_exptl_crystal_size_max 0.16
_exptl_crystal_size_mid 0.12
_exptl_crystal_size_min 0.10
_refine_diff_density_max 1.609
_refine_diff_density_min -1.265
_refine_diff_density_rms 0.132
_refine_ls_extinction_method none
_refine_ls_goodness_of_fit_ref 1.052
_refine_ls_hydrogen_treatment constr
_refine_ls_matrix_type full
_refine_ls_number_parameters 2218
_refine_ls_number_reflns 42527
_refine_ls_number_restraints 20
_refine_ls_restrained_S_all 1.055
_refine_ls_R_factor_all 0.0825
_refine_ls_R_factor_gt 0.0558
_refine_ls_shift/su_max 0.003
_refine_ls_shift/su_mean 0.000
_refine_ls_structure_factor_coef Fsqd
_refine_ls_weighting_details 'w=1/[\s^2^(Fo^2^)+(0.0934P)^2^] where P=(Fo^2^+2Fc^2^)/3'
_refine_ls_weighting_scheme calc
_refine_ls_wR_factor_gt 0.1531
_refine_ls_wR_factor_ref 0.1648
_reflns_Friedel_coverage 0.000
_reflns_number_gt 30024
_reflns_number_total 42527
_reflns_threshold_expression 'I > 2\s(I)'
_cod_data_source_file c6dt02642g2.cif
_cod_data_source_block III
_cod_depositor_comments
;
Adding full bibliography for 7040867--7040870.cif.

2018-03-09
Z value and formula fixed to values more according to usual
chemical conventions.                 miguel
;
_cod_original_formula_sum 'C264 H476 Cl14 Mn42 N36 O134 P36'
_cod_original_formula_weight 10213.70
_cod_original_formula_units_Z 1
_cod_database_code 7040869
_shelx_shelxl_version_number 2014/7
_shelx_space_group_comment
;
The symmetry employed for this shelxl refinement is uniquely defined
by the following loop, which should always be used as a source of
symmetry information in preference to the above space-group names.
They are only intended as comments.
;
_platon_squeeze_void_probe_radius 1.20

loop_
_space_group_symop_operation_xyz
'x, y, z'
'-x, -y, -z'

loop_
_atom_site_label
_atom_site_type_symbol
_atom_site_fract_x
_atom_site_fract_y
_atom_site_fract_z
_atom_site_U_iso_or_equiv
_atom_site_adp_type
_atom_site_occupancy
_atom_site_site_symmetry_order
_atom_site_calc_flag
_atom_site_refinement_flags_posn
_atom_site_refinement_flags_adp
Mn7 Mn 0.41024(7) 0.40385(4) 0.07868(3) 0.0364(2) Uani 1 1 d . .
Mn8 Mn 0.27395(6) 0.28589(4) 0.01600(3) 0.0295(2) Uani 1 1 d . .
Mn9 Mn 0.51176(5) 0.30388(3) 0.12341(2) 0.01814(17) Uani 1 1 d . .
Mn10 Mn 0.20533(5) 0.30568(3) 0.11504(2) 0.01981(17) Uani 1 1 d . .
Mn11 Mn 0.37179(5) 0.18954(3) 0.15934(2) 0.01482(16) Uani 1 1 d . .
Mn12 Mn 0.50461(5) 0.29255(3) 0.22271(2) 0.01420(16) Uani 1 1 d . .
Mn13 Mn 0.39061(5) 0.16739(3) 0.26101(2) 0.01464(16) Uani 1 1 d . .
Mn14 Mn 0.28991(5) 0.25798(3) 0.21934(2) 0.01474(16) Uani 1 1 d . .
Mn15 Mn 0.37819(5) 0.19175(3) 0.06397(2) 0.01759(17) Uani 1 1 d . .
Mn16 Mn 0.25876(5) 0.05830(3) 0.20215(2) 0.01450(16) Uani 1 1 d . .
Mn17 Mn 0.24351(5) 0.07329(3) 0.10549(2) 0.01444(16) Uani 1 1 d . .
Mn18 Mn 0.46510(5) 0.10088(3) 0.11159(2) 0.01511(16) Uani 1 1 d . .
Mn19 Mn 0.15736(5) 0.14885(3) 0.16041(2) 0.01467(16) Uani 1 1 d . .
Mn20 Mn 0.59671(5) 0.21189(3) 0.17092(2) 0.01485(16) Uani 1 1 d . .
Mn21 Mn 0.47716(5) 0.08911(3) 0.20650(2) 0.01465(16) Uani 1 1 d . .
Cl2 Cl 0.32294(12) 0.46881(8) 0.06444(6) 0.0537(5) Uani 1 1 d . .
Cl3 Cl 0.16554(11) 0.33648(8) -0.00366(5) 0.0446(4) Uani 1 1 d . .
Cl4 Cl 0.57175(8) 0.19627(5) 0.24791(4) 0.0189(3) Uani 1 1 d . .
Cl5 Cl 0.56506(8) 0.20620(5) 0.09187(4) 0.0212(3) Uani 1 1 d . .
Cl6 Cl 0.35519(8) 0.01423(5) 0.15081(4) 0.0187(3) Uani 1 1 d . .
Cl7 Cl 0.21076(8) 0.13980(5) 0.24441(4) 0.0197(3) Uani 1 1 d . .
P9 P 0.47903(9) 0.31676(6) 0.03031(4) 0.0213(3) Uani 1 1 d . .
P10 P 0.63277(8) 0.09389(5) 0.16100(4) 0.0158(3) Uani 1 1 d . .
P11 P 0.39069(9) 0.37664(6) 0.16911(4) 0.0182(3) Uani 1 1 d . .
P12 P 0.09949(9) 0.25663(6) 0.18579(4) 0.0190(3) Uani 1 1 d . .
P13 P 0.37313(9) 0.03898(5) 0.27339(4) 0.0160(3) Uani 1 1 d . .
P14 P 0.41439(9) 0.28949(6) 0.29699(4) 0.0169(3) Uani 1 1 d . .
P15 P 0.15602(9) 0.18028(6) 0.06476(4) 0.0173(3) Uani 1 1 d . .
P16 P 0.67729(8) 0.34518(5) 0.18521(4) 0.0170(3) Uani 1 1 d . .
P17 P 0.08464(8) 0.01316(5) 0.14874(4) 0.0159(3) Uani 1 1 d . .
P18 P 0.34340(9) 0.06238(6) 0.03530(4) 0.0164(3) Uani 1 1 d . .
O3 O 0.2560(2) 0.22005(13) 0.16787(9) 0.0153(7) Uani 1 1 d . .
O4 O 0.5113(2) 0.25807(13) 0.17068(9) 0.0130(7) Uani 1 1 d . .
O5 O 0.4927(2) 0.14127(13) 0.16351(9) 0.0136(7) Uani 1 1 d . .
O6 O 0.3942(2) 0.22745(13) 0.22415(9) 0.0134(7) Uani 1 1 d . .
O7 O 0.3963(2) 0.24936(14) 0.10610(9) 0.0169(7) Uani 1 1 d . .
O8 O 0.2472(2) 0.10534(13) 0.15874(9) 0.0127(7) Uani 1 1 d . .
O9 O 0.3620(2) 0.13267(13) 0.10384(9) 0.0131(7) Uani 1 1 d . .
O10 O 0.6219(2) 0.34889(14) 0.22002(10) 0.0187(7) Uani 1 1 d . .
O11 O 0.3766(2) 0.11448(13) 0.21561(9) 0.0123(7) Uani 1 1 d . .
O12 O 0.1426(2) 0.00193(14) 0.18566(10) 0.0163(7) Uani 1 1 d . .
O13 O 0.4997(2) 0.31907(14) 0.27576(10) 0.0185(7) Uani 1 1 d . .
O14 O 0.6964(2) 0.28420(14) 0.18201(10) 0.0195(8) Uani 1 1 d . .
O16 O 0.1332(2) 0.01195(14) 0.11136(10) 0.0172(7) Uani 1 1 d . .
O17 O 0.2812(2) 0.01529(14) 0.24647(10) 0.0178(7) Uani 1 1 d . .
O21 O 0.3611(2) 0.12791(15) 0.02404(10) 0.0207(8) Uani 1 1 d . .
O23 O 0.0621(2) 0.07192(14) 0.15516(10) 0.0184(7) Uani 1 1 d . .
O26 O 0.4016(2) 0.33113(14) 0.19812(10) 0.0190(7) Uani 1 1 d . .
O27 O 0.2549(2) 0.03979(14) 0.05535(10) 0.0184(7) Uani 1 1 d . .
O33 O 0.6305(2) 0.35603(15) 0.14549(10) 0.0221(8) Uani 1 1 d . .
O35 O 0.1731(2) 0.13952(14) 0.09656(10) 0.0175(7) Uani 1 1 d . .
O36 O 0.4202(2) 0.24989(15) 0.02613(10) 0.0240(8) Uani 1 1 d . .
O37 O 0.2392(2) 0.19980(15) 0.04149(10) 0.0204(8) Uani 1 1 d . .
O39 O 0.4268(2) 0.05650(14) 0.06178(10) 0.0181(7) Uani 1 1 d . .
O40 O 0.5805(2) 0.06709(14) 0.19617(10) 0.0181(7) Uani 1 1 d . .
O41 O 0.4521(2) 0.37786(14) 0.13597(10) 0.0193(8) Uani 1 1 d . .
O42 O 0.4092(2) 0.22394(14) 0.30492(10) 0.0188(7) Uani 1 1 d . .
O46 O 0.2906(2) 0.36336(14) 0.15241(10) 0.0226(8) Uani 1 1 d . .
O49 O 0.3864(2) 0.10179(14) 0.29368(10) 0.0180(7) Uani 1 1 d . .
O50 O 0.3266(2) 0.29174(14) 0.27340(10) 0.0198(8) Uani 1 1 d . .
O51 O 0.4543(2) 0.03988(14) 0.25020(10) 0.0189(7) Uani 1 1 d . .
O52 O 0.0739(2) 0.18932(14) 0.17299(11) 0.0210(8) Uani 1 1 d . .
O55 O 0.2969(2) 0.31806(15) 0.07996(11) 0.0253(8) Uani 1 1 d . .
O61 O 0.1808(2) 0.27695(15) 0.21851(10) 0.0203(8) Uani 1 1 d . .
O62 O 0.1354(2) 0.23443(14) 0.08395(10) 0.0212(8) Uani 1 1 d . .
O63 O 0.5699(2) 0.07483(14) 0.12152(10) 0.0174(7) Uani 1 1 d . .
O64 O 0.1143(2) 0.29471(15) 0.15031(11) 0.0239(8) Uani 1 1 d . .
O66 O 0.6738(2) 0.16301(14) 0.16819(10) 0.0181(7) Uani 1 1 d . .
O69 O 0.4144(3) 0.35381(16) 0.02189(11) 0.0284(9) Uani 1 1 d . .
O72 O 0.5307(2) 0.33483(15) 0.07226(10) 0.0248(8) Uani 1 1 d . .
O79 O 0.1454(3) 0.36502(17) 0.08358(12) 0.0341(10) Uani 1 1 d . .
N1 N 0.2668(3) 0.2462(2) -0.04597(14) 0.0367(12) Uani 1 1 d . .
N8 N 0.5450(3) 0.4733(2) 0.07792(14) 0.0319(11) Uani 1 1 d . .
C1 C 0.2985(5) 0.1758(3) -0.0914(2) 0.0514(18) Uani 1 1 d . .
H1A H 0.3210 0.1429 -0.0953 0.062 Uiso 1 1 calc R U
C2 C 0.2920(4) -0.0126(3) 0.33646(18) 0.0373(15) Uani 1 1 d . .
H2A H 0.2338 -0.0240 0.3193 0.056 Uiso 1 1 calc R U
H2B H 0.2886 -0.0410 0.3572 0.056 Uiso 1 1 calc R U
H2C H 0.3046 0.0280 0.3488 0.056 Uiso 1 1 calc R U
C3 C 0.4117(5) 0.4967(2) 0.1680(2) 0.0449(17) Uani 1 1 d . .
H3A H 0.3487 0.4853 0.1552 0.067 Uiso 1 1 calc R U
H3B H 0.4270 0.5358 0.1829 0.067 Uiso 1 1 calc R U
H3C H 0.4533 0.4992 0.1477 0.067 Uiso 1 1 calc R U
C4 C 0.0628(4) 0.0808(3) 0.01556(19) 0.0399(15) Uani 1 1 d . .
H4A H 0.0724 0.0564 0.0374 0.060 Uiso 1 1 calc R U
H4B H 0.0070 0.0586 -0.0017 0.060 Uiso 1 1 calc R U
H4C H 0.1150 0.0898 0.0001 0.060 Uiso 1 1 calc R U
C5 C -0.0271(4) 0.1260(3) 0.05763(18) 0.0356(14) Uani 1 1 d . .
H5A H -0.0328 0.1639 0.0684 0.053 Uiso 1 1 calc R U
H5B H -0.0836 0.1034 0.0410 0.053 Uiso 1 1 calc R U
H5C H -0.0161 0.1021 0.0796 0.053 Uiso 1 1 calc R U
C6 C 0.2956(4) 0.1985(3) -0.05366(19) 0.0424(16) Uani 1 1 d . .
H6A H 0.3150 0.1796 -0.0317 0.051 Uiso 1 1 calc R U
C7 C 0.4226(4) 0.3942(2) 0.33653(17) 0.0350(14) Uani 1 1 d . .
H7A H 0.4725 0.4149 0.3214 0.052 Uiso 1 1 calc R U
H7B H 0.3639 0.3908 0.3212 0.052 Uiso 1 1 calc R U
H7C H 0.4281 0.4173 0.3619 0.052 Uiso 1 1 calc R U
C8 C -0.0787(4) 0.2552(3) 0.17837(19) 0.0361(15) Uani 1 1 d . .
H8A H -0.0966 0.2133 0.1676 0.054 Uiso 1 1 calc R U
H8B H -0.1293 0.2621 0.1909 0.054 Uiso 1 1 calc R U
H8C H -0.0638 0.2820 0.1568 0.054 Uiso 1 1 calc R U
C9 C 0.0379(4) 0.1778(3) -0.00145(18) 0.0396(15) Uani 1 1 d . .
H9A H 0.0317 0.2154 0.0096 0.059 Uiso 1 1 calc R U
H9B H 0.0902 0.1869 -0.0169 0.059 Uiso 1 1 calc R U
H9C H -0.0178 0.1557 -0.0187 0.059 Uiso 1 1 calc R U
C10 C 0.3498(4) 0.2982(3) 0.36812(16) 0.0318(14) Uani 1 1 d . .
H10A H 0.2911 0.2954 0.3532 0.048 Uiso 1 1 calc R U
H10B H 0.3526 0.2576 0.3725 0.048 Uiso 1 1 calc R U
H10C H 0.3561 0.3205 0.3938 0.048 Uiso 1 1 calc R U
C11 C 0.4211(4) 0.4491(2) 0.19672(17) 0.0260(12) Uani 1 1 d . .
C12 C 0.6162(5) 0.2841(3) 0.0003(2) 0.057(2) Uani 1 1 d . .
H12A H 0.6476 0.2905 0.0274 0.085 Uiso 1 1 calc R U
H12B H 0.5747 0.2428 -0.0041 0.085 Uiso 1 1 calc R U
H12C H 0.6613 0.2909 -0.0188 0.085 Uiso 1 1 calc R U
C13 C 0.3498(4) -0.0766(2) 0.29082(18) 0.0370(15) Uani 1 1 d . .
H13A H 0.2910 -0.0880 0.2741 0.055 Uiso 1 1 calc R U
H13B H 0.3984 -0.0762 0.2743 0.055 Uiso 1 1 calc R U
H13C H 0.3477 -0.1058 0.3110 0.055 Uiso 1 1 calc R U
C14 C 0.6888(4) -0.0044(2) 0.14950(17) 0.0271(12) Uani 1 1 d . .
H14A H 0.6515 -0.0128 0.1236 0.041 Uiso 1 1 calc R U
H14B H 0.7393 -0.0211 0.1487 0.041 Uiso 1 1 calc R U
H14C H 0.6510 -0.0228 0.1701 0.041 Uiso 1 1 calc R U
C15 C 0.7854(4) 0.0777(3) 0.19930(17) 0.0313(13) Uani 1 1 d . .
H15A H 0.8093 0.1214 0.2049 0.047 Uiso 1 1 calc R U
H15B H 0.7481 0.0597 0.2201 0.047 Uiso 1 1 calc R U
H15C H 0.8364 0.0614 0.1987 0.047 Uiso 1 1 calc R U
C16 C 0.5615(4) 0.3281(3) -0.00541(16) 0.0303(13) Uani 1 1 d . .
C17 C 0.8449(4) 0.4032(2) 0.16242(19) 0.0347(14) Uani 1 1 d . .
H17A H 0.8552 0.3640 0.1604 0.052 Uiso 1 1 calc R U
H17B H 0.8138 0.4097 0.1372 0.052 Uiso 1 1 calc R U
H17C H 0.9037 0.4350 0.1684 0.052 Uiso 1 1 calc R U
C18 C 0.4138(4) 0.0384(3) -0.03122(16) 0.0312(13) Uani 1 1 d . .
H18A H 0.4226 0.0801 -0.0376 0.047 Uiso 1 1 calc R U
H18B H 0.4670 0.0364 -0.0138 0.047 Uiso 1 1 calc R U
H18C H 0.4069 0.0132 -0.0558 0.047 Uiso 1 1 calc R U
C19 C -0.0712(4) -0.0507(2) 0.17776(17) 0.0273(13) Uani 1 1 d . .
H19A H -0.0851 -0.0130 0.1818 0.041 Uiso 1 1 calc R U
H19B H -0.1282 -0.0844 0.1739 0.041 Uiso 1 1 calc R U
H19C H -0.0329 -0.0561 0.2012 0.041 Uiso 1 1 calc R U
C20 C -0.0794(4) -0.0384(2) 0.10453(17) 0.0316(14) Uani 1 1 d . .
H20A H -0.0466 -0.0370 0.0811 0.047 Uiso 1 1 calc R U
H20B H -0.1371 -0.0715 0.1003 0.047 Uiso 1 1 calc R U
H20C H -0.0919 -0.0003 0.1089 0.047 Uiso 1 1 calc R U
C21 C 0.6242(4) 0.4703(2) 0.09649(18) 0.0347(14) Uani 1 1 d . .
H21A H 0.6217 0.4401 0.1147 0.042 Uiso 1 1 calc R U
C22 C 0.4600(4) 0.0038(3) 0.33731(17) 0.0354(14) Uani 1 1 d . .
H22A H 0.4722 0.0440 0.3504 0.053 Uiso 1 1 calc R U
H22B H 0.4580 -0.0253 0.3575 0.053 Uiso 1 1 calc R U
H22C H 0.5086 0.0042 0.3208 0.053 Uiso 1 1 calc R U
C23 C 0.5207(4) 0.3362(3) 0.36699(16) 0.0303(13) Uani 1 1 d . .
H23A H 0.5692 0.3573 0.3513 0.045 Uiso 1 1 calc R U
H23B H 0.5280 0.3587 0.3927 0.045 Uiso 1 1 calc R U
H23C H 0.5244 0.2959 0.3713 0.045 Uiso 1 1 calc R U
C24 C 0.3124(4) -0.0492(2) 0.00026(19) 0.0359(15) Uani 1 1 d . .
H24A H 0.3665 -0.0518 0.0167 0.054 Uiso 1 1 calc R U
H24B H 0.2590 -0.0626 0.0149 0.054 Uiso 1 1 calc R U
H24C H 0.3021 -0.0751 -0.0243 0.054 Uiso 1 1 calc R U
C25 C 0.7683(4) 0.4646(2) 0.19977(18) 0.0299(13) Uani 1 1 d . .
H25A H 0.7303 0.4644 0.2213 0.045 Uiso 1 1 calc R U
H25B H 0.8267 0.4968 0.2059 0.045 Uiso 1 1 calc R U
H25C H 0.7368 0.4715 0.1748 0.045 Uiso 1 1 calc R U
C26 C 0.2434(4) 0.0211(3) -0.03588(17) 0.0300(13) Uani 1 1 d . .
H26A H 0.2544 0.0631 -0.0421 0.045 Uiso 1 1 calc R U
H26B H 0.2327 -0.0043 -0.0606 0.045 Uiso 1 1 calc R U
H26C H 0.1897 0.0082 -0.0214 0.045 Uiso 1 1 calc R U
C27 C 0.0531(3) 0.1394(2) 0.03253(15) 0.0218(11) Uani 1 1 d . .
C28 C 0.0041(4) 0.2678(2) 0.20904(18) 0.0291(13) Uani 1 1 d . .
C29 C 0.0019(4) -0.1069(2) 0.13416(18) 0.0293(13) Uani 1 1 d . .
H29A H 0.0344 -0.1047 0.1106 0.044 Uiso 1 1 calc R U
H29B H 0.0406 -0.1125 0.1574 0.044 Uiso 1 1 calc R U
H29C H -0.0548 -0.1408 0.1301 0.044 Uiso 1 1 calc R U
C30 C 0.8330(4) 0.3932(2) 0.23638(17) 0.0301(13) Uani 1 1 d . .
H30A H 0.8446 0.3545 0.2342 0.045 Uiso 1 1 calc R U
H30B H 0.8909 0.4255 0.2433 0.045 Uiso 1 1 calc R U
H30C H 0.7930 0.3927 0.2571 0.045 Uiso 1 1 calc R U
C31 C 0.7833(4) 0.0937(2) 0.12636(17) 0.0281(13) Uani 1 1 d . .
H31A H 0.8073 0.1371 0.1330 0.042 Uiso 1 1 calc R U
H31B H 0.8341 0.0776 0.1243 0.042 Uiso 1 1 calc R U
H31C H 0.7443 0.0857 0.1009 0.042 Uiso 1 1 calc R U
C32 C 0.4275(3) 0.3310(2) 0.34449(15) 0.0212(11) Uani 1 1 d . .
C34 C 0.7269(3) 0.0632(2) 0.15909(15) 0.0200(11) Uani 1 1 d . .
C35 C 0.7857(3) 0.4043(2) 0.19569(16) 0.0216(11) Uani 1 1 d . .
C36 C 0.3273(3) 0.0155(2) -0.00995(15) 0.0218(11) Uani 1 1 d . .
C37 C 0.3689(3) -0.0138(2) 0.31136(15) 0.0212(11) Uani 1 1 d . .
C38 C -0.0206(3) -0.0485(2) 0.14110(16) 0.0217(11) Uani 1 1 d . .
C100 C -0.0157(5) 0.2240(3) 0.2429(2) 0.0484(18) Uani 1 1 d . .
H10D H 0.0387 0.2330 0.2623 0.073 Uiso 1 1 calc R U
H10E H -0.0667 0.2291 0.2561 0.073 Uiso 1 1 calc R U
H10F H -0.0316 0.1825 0.2317 0.073 Uiso 1 1 calc R U
C101 C 0.2675(5) 0.2023(3) -0.1235(2) 0.056(2) Uani 1 1 d . .
H10G H 0.2683 0.1878 -0.1500 0.067 Uiso 1 1 calc R U
C102 C 0.0341(4) 0.3332(3) 0.2266(2) 0.052(2) Uani 1 1 d . .
H10H H 0.0876 0.3404 0.2463 0.077 Uiso 1 1 calc R U
H10I H 0.0496 0.3605 0.2053 0.077 Uiso 1 1 calc R U
H10J H -0.0159 0.3405 0.2394 0.077 Uiso 1 1 calc R U
C103 C 0.6278(5) 0.3931(3) 0.0021(2) 0.054(2) Uani 1 1 d . .
H10K H 0.5934 0.4216 -0.0014 0.080 Uiso 1 1 calc R U
H10L H 0.6585 0.3988 0.0294 0.080 Uiso 1 1 calc R U
H10M H 0.6734 0.4000 -0.0167 0.080 Uiso 1 1 calc R U
C104 C 0.5110(5) 0.3202(3) -0.04738(18) 0.055(2) Uani 1 1 d . .
H10N H 0.4769 0.3490 -0.0499 0.082 Uiso 1 1 calc R U
H10O H 0.5552 0.3273 -0.0669 0.082 Uiso 1 1 calc R U
H10P H 0.4686 0.2792 -0.0522 0.082 Uiso 1 1 calc R U
C105 C 0.7087(5) 0.5087(3) 0.0906(2) 0.0478(17) Uani 1 1 d . .
H10Q H 0.7625 0.5059 0.1053 0.057 Uiso 1 1 calc R U
C106 C 0.6343(5) 0.5554(3) 0.0430(2) 0.0475(18) Uani 1 1 d . .
H10R H 0.6368 0.5842 0.0238 0.057 Uiso 1 1 calc R U
C107 C 0.7137(5) 0.5511(3) 0.0631(2) 0.0512(18) Uani 1 1 d . .
H10S H 0.7714 0.5771 0.0580 0.061 Uiso 1 1 calc R U
C108 C 0.5516(5) 0.5175(3) 0.0512(2) 0.0468(17) Uani 1 1 d . .
H10T H 0.4971 0.5217 0.0380 0.056 Uiso 1 1 calc R U
C109 C 0.3518(4) 0.4440(3) 0.22739(19) 0.0417(16) Uani 1 1 d . .
H10U H 0.2900 0.4333 0.2134 0.062 Uiso 1 1 calc R U
H10V H 0.3555 0.4128 0.2453 0.062 Uiso 1 1 calc R U
H10W H 0.3661 0.4826 0.2428 0.062 Uiso 1 1 calc R U
C110 C 0.2369(5) 0.2718(3) -0.07751(18) 0.0423(16) Uani 1 1 d . .
H11A H 0.2163 0.3054 -0.0729 0.051 Uiso 1 1 calc R U
C111 C 0.5173(4) 0.4655(3) 0.2168(2) 0.0420(16) Uani 1 1 d . .
H11B H 0.5221 0.4347 0.2350 0.063 Uiso 1 1 calc R U
H11C H 0.5594 0.4679 0.1967 0.063 Uiso 1 1 calc R U
H11D H 0.5331 0.5045 0.2319 0.063 Uiso 1 1 calc R U
C120 C 0.2358(5) 0.2501(3) -0.1163(2) 0.056(2) Uani 1 1 d . .
H12D H 0.2130 0.2681 -0.1379 0.067 Uiso 1 1 calc R U
Mn1 Mn 0.69213(5) 0.69694(3) 0.29371(2) 0.01670(17) Uani 1 1 d . .
Mn2 Mn 0.84580(5) 0.87815(3) 0.34480(2) 0.01581(16) Uani 1 1 d . .
Mn3 Mn 0.79365(5) 0.81980(3) 0.46534(2) 0.01521(16) Uani 1 1 d . .
Mn4 Mn 0.92200(5) 0.72423(3) 0.38760(2) 0.01601(16) Uani 1 1 d . .
Mn5 Mn 0.64094(5) 0.63936(3) 0.41376(2) 0.01613(16) Uani 1 1 d . .
Mn6 Mn 0.56351(5) 0.79373(3) 0.37123(2) 0.01471(16) Uani 1 1 d . .
P1 P 0.72592(8) 0.90767(5) 0.40915(4) 0.0155(3) Uani 1 1 d . .
P2 P 0.90345(9) 0.77448(6) 0.30217(4) 0.0174(3) Uani 1 1 d . .
P3 P 0.83033(9) 0.69378(5) 0.46792(4) 0.0169(3) Uani 1 1 d . .
P4 P 0.97233(8) 0.86010(5) 0.42082(4) 0.0164(3) Uani 1 1 d . .
P5 P 0.65508(9) 0.82360(5) 0.29131(4) 0.0167(3) Uani 1 1 d . .
P6 P 0.51408(8) 0.65762(5) 0.33822(4) 0.0164(3) Uani 1 1 d . .
P7 P 0.76044(9) 0.60910(5) 0.34913(4) 0.0175(3) Uani 1 1 d . .
P8 P 0.58315(8) 0.74251(5) 0.45659(4) 0.0159(3) Uani 1 1 d . .
O15 O 0.9321(2) 0.73614(14) 0.33323(10) 0.0184(7) Uani 1 1 d . .
O18 O 0.6683(2) 0.79526(14) 0.47171(10) 0.0180(7) Uani 1 1 d . .
O19 O 0.9905(2) 0.80570(14) 0.40123(10) 0.0189(7) Uani 1 1 d . .
O22 O 0.5053(2) 0.72092(13) 0.34007(10) 0.0165(7) Uani 1 1 d . .
O24 O 0.9175(2) 0.84288(14) 0.45640(10) 0.0187(7) Uani 1 1 d . .
O25 O 0.7827(2) 0.89026(14) 0.44339(10) 0.0170(7) Uani 1 1 d . .
O28 O 0.7723(2) 0.91453(14) 0.37087(10) 0.0170(7) Uani 1 1 d . .
O29 O 0.9078(2) 0.71314(14) 0.44152(10) 0.0174(7) Uani 1 1 d . .
O30 O 0.6396(2) 0.75751(14) 0.27934(10) 0.0187(7) Uani 1 1 d . .
O31 O 0.7455(2) 0.63830(14) 0.31033(10) 0.0201(8) Uani 1 1 d . .
O32 O 0.8508(2) 0.64373(14) 0.37366(10) 0.0196(8) Uani 1 1 d . .
O34 O 0.5374(2) 0.63880(14) 0.37958(10) 0.0186(7) Uani 1 1 d . .
O38 O 0.9167(2) 0.83799(14) 0.31953(10) 0.0181(7) Uani 1 1 d . .
O44 O 0.9296(2) 0.89349(14) 0.39120(10) 0.0181(7) Uani 1 1 d . .
O45 O 0.6045(2) 0.68336(14) 0.45342(10) 0.0188(7) Uani 1 1 d . .
O47 O 0.8069(2) 0.74483(14) 0.28158(10) 0.0203(8) Uani 1 1 d . .
O48 O 0.6791(2) 0.59840(14) 0.37328(10) 0.0186(7) Uani 1 1 d . .
O53 O 0.7571(2) 0.85872(14) 0.30017(10) 0.0174(7) Uani 1 1 d . .
O54 O 0.7481(2) 0.64334(14) 0.44744(10) 0.0198(8) Uani 1 1 d . .
O56 O 0.8031(2) 0.74701(14) 0.48393(10) 0.0180(7) Uani 1 1 d . .
O57 O 0.5342(2) 0.75431(14) 0.41801(10) 0.0175(7) Uani 1 1 d . .
O58 O 0.6271(2) 0.86557(14) 0.40230(10) 0.0167(7) Uani 1 1 d . .
O60 O 0.5803(2) 0.65093(14) 0.30922(10) 0.0199(8) Uani 1 1 d . .
O70 O 0.6011(2) 0.83173(14) 0.32524(10) 0.0179(7) Uani 1 1 d . .
N2 N 1.0469(3) 0.69631(19) 0.39550(13) 0.0210(9) Uani 1 1 d . .
N3 N 0.6564(3) 0.65628(17) 0.23094(13) 0.0216(10) Uani 1 1 d . .
N4 N 0.8284(3) 0.86140(18) 0.52862(13) 0.0229(10) Uani 1 1 d . .
N6 N 0.5616(3) 0.55175(18) 0.43550(12) 0.0208(10) Uani 1 1 d . .
N7 N 0.9208(3) 0.96385(17) 0.31897(12) 0.0199(9) Uani 1 1 d . .
N9 N 0.4291(3) 0.81237(18) 0.36722(13) 0.0196(9) Uani 1 1 d . .
C40 C 0.6602(4) 1.0000(3) 0.39198(19) 0.0357(15) Uani 1 1 d . .
H40A H 0.5982 0.9715 0.3895 0.054 Uiso 1 1 calc R U
H40B H 0.6584 1.0404 0.3994 0.054 Uiso 1 1 calc R U
H40C H 0.6852 1.0001 0.3665 0.054 Uiso 1 1 calc R U
C41 C 0.6949(5) 0.6066(3) 0.17579(18) 0.0408(16) Uani 1 1 d . .
H41A H 0.7328 0.5859 0.1657 0.049 Uiso 1 1 calc R U
C42 C 0.9230(4) 1.0579(3) 0.29357(19) 0.0352(15) Uani 1 1 d . .
H42A H 0.8948 1.0884 0.2907 0.042 Uiso 1 1 calc R U
C43 C 0.6259(4) 0.9228(2) 0.26029(17) 0.0323(14) Uani 1 1 d . .
H43A H 0.5926 0.9265 0.2829 0.048 Uiso 1 1 calc R U
H43B H 0.6913 0.9434 0.2676 0.048 Uiso 1 1 calc R U
H43C H 0.6038 0.9411 0.2375 0.048 Uiso 1 1 calc R U
C44 C 0.5074(4) 0.8227(3) 0.23966(18) 0.0364(14) Uani 1 1 d . .
H44A H 0.4763 0.8277 0.2628 0.055 Uiso 1 1 calc R U
H44B H 0.4828 0.8395 0.2168 0.055 Uiso 1 1 calc R U
H44C H 0.4973 0.7798 0.2335 0.055 Uiso 1 1 calc R U
C45 C 0.4172(4) 0.4820(2) 0.44481(18) 0.0348(14) Uani 1 1 d . .
H45A H 0.3528 0.4726 0.4431 0.042 Uiso 1 1 calc R U
C46 C 0.4175(4) 0.6820(3) 0.47997(19) 0.0388(16) Uani 1 1 d . .
H46A H 0.3894 0.6894 0.4543 0.058 Uiso 1 1 calc R U
H46B H 0.4337 0.6449 0.4772 0.058 Uiso 1 1 calc R U
H46C H 0.3742 0.6778 0.4997 0.058 Uiso 1 1 calc R U
C47 C 0.8183(4) 1.0256(2) 0.42845(17) 0.0286(13) Uani 1 1 d . .
H47A H 0.8562 1.0131 0.4491 0.043 Uiso 1 1 calc R U
H47B H 0.8439 1.0258 0.4031 0.043 Uiso 1 1 calc R U
H47C H 0.8170 1.0661 0.4360 0.043 Uiso 1 1 calc R U
C48 C 1.0636(4) 0.6618(3) 0.3678(2) 0.0469(17) Uani 1 1 d . .
H48A H 1.0275 0.6555 0.3427 0.056 Uiso 1 1 calc R U
C49 C 0.7997(4) 0.6432(3) 0.53858(18) 0.0435(17) Uani 1 1 d . .
H49A H 0.7460 0.6128 0.5244 0.065 Uiso 1 1 calc R U
H49B H 0.8228 0.6261 0.5617 0.065 Uiso 1 1 calc R U
H49C H 0.7827 0.6781 0.5474 0.065 Uiso 1 1 calc R U
C50 C 0.9017(5) 0.6083(3) 0.49587(19) 0.0424(16) Uani 1 1 d . .
H50A H 0.8479 0.5775 0.4821 0.064 Uiso 1 1 calc R U
H50B H 0.9479 0.6215 0.4775 0.064 Uiso 1 1 calc R U
H50C H 0.9268 0.5913 0.5186 0.064 Uiso 1 1 calc R U
C51 C 0.5755(5) 0.6489(3) 0.16718(18) 0.0462(17) Uani 1 1 d . .
H51A H 0.5286 0.6575 0.1507 0.055 Uiso 1 1 calc R U
C52 C 0.3321(4) 0.6123(2) 0.34569(19) 0.0334(14) Uani 1 1 d . .
H52A H 0.3281 0.6531 0.3450 0.050 Uiso 1 1 calc R U
H52B H 0.2725 0.5832 0.3360 0.050 Uiso 1 1 calc R U
H52C H 0.3502 0.6048 0.3730 0.050 Uiso 1 1 calc R U
C53 C 1.0787(4) 0.8137(3) 0.2829(2) 0.0428(16) Uani 1 1 d . .
H53A H 1.0962 0.7906 0.3040 0.064 Uiso 1 1 calc R U
H53B H 1.1203 0.8180 0.2624 0.064 Uiso 1 1 calc R U
H53C H 1.0823 0.8536 0.2941 0.064 Uiso 1 1 calc R U
C54 C 0.7059(4) 0.6258(2) 0.21534(18) 0.0352(14) Uani 1 1 d . .
H54A H 0.7513 0.6167 0.2325 0.042 Uiso 1 1 calc R U
C55 C 0.9316(5) 0.8867(3) 0.58867(19) 0.0463(17) Uani 1 1 d . .
H55A H 0.9911 0.8929 0.6018 0.056 Uiso 1 1 calc R U
C56 C 0.4789(4) 0.7931(2) 0.49773(18) 0.0348(15) Uani 1 1 d . .
H56A H 0.4503 0.8002 0.4721 0.052 Uiso 1 1 calc R U
H56B H 0.4361 0.7892 0.5177 0.052 Uiso 1 1 calc R U
H56C H 0.5342 0.8270 0.5061 0.052 Uiso 1 1 calc R U
C57 C 0.4591(4) 0.4417(3) 0.45825(18) 0.0358(15) Uani 1 1 d . .
H57A H 0.4241 0.4040 0.4664 0.043 Uiso 1 1 calc R U
C58 C 0.7640(4) 0.8705(3) 0.54952(17) 0.0325(14) Uani 1 1 d . .
H58A H 0.7053 0.8655 0.5359 0.039 Uiso 1 1 calc R U
C59 C 0.2706(4) 0.7797(2) 0.3415(2) 0.0377(15) Uani 1 1 d . .
H59A H 0.2238 0.7578 0.3214 0.045 Uiso 1 1 calc R U
C60 C 1.0435(4) 1.0188(2) 0.28388(17) 0.0309(14) Uani 1 1 d . .
H60A H 1.0997 1.0214 0.2739 0.037 Uiso 1 1 calc R U
C61 C 0.6778(4) 0.4998(3) 0.3097(2) 0.0427(17) Uani 1 1 d . .
H61A H 0.6703 0.5210 0.2858 0.064 Uiso 1 1 calc R U
H61B H 0.6796 0.4596 0.3018 0.064 Uiso 1 1 calc R U
H61C H 0.6263 0.4962 0.3251 0.064 Uiso 1 1 calc R U
C62 C 0.9119(4) 0.8690(2) 0.54848(18) 0.0334(14) Uani 1 1 d . .
H62A H 0.9582 0.8620 0.5344 0.040 Uiso 1 1 calc R U
C63 C 0.5527(5) 0.4564(2) 0.45982(18) 0.0390(16) Uani 1 1 d . .
H63A H 0.5831 0.4290 0.4688 0.047 Uiso 1 1 calc R U
C64 C 0.8837(4) 1.0076(2) 0.31329(17) 0.0275(13) Uani 1 1 d . .
H64A H 0.8273 1.0039 0.3234 0.033 Uiso 1 1 calc R U
C65 C 0.4713(4) 0.5369(2) 0.43379(16) 0.0267(12) Uani 1 1 d . .
H65A H 0.4425 0.5651 0.4246 0.032 Uiso 1 1 calc R U
C66 C 0.6617(4) 0.8491(3) 0.21399(16) 0.0346(14) Uani 1 1 d . .
H66A H 0.7270 0.8706 0.2209 0.052 Uiso 1 1 calc R U
H66B H 0.6530 0.8065 0.2076 0.052 Uiso 1 1 calc R U
H66C H 0.6384 0.8662 0.1909 0.052 Uiso 1 1 calc R U
C67 C 0.3789(4) 0.6183(3) 0.27594(18) 0.0352(14) Uani 1 1 d . .
H67A H 0.4255 0.6136 0.2597 0.053 Uiso 1 1 calc R U
H67B H 0.3193 0.5900 0.2654 0.053 Uiso 1 1 calc R U
H67C H 0.3763 0.6595 0.2752 0.053 Uiso 1 1 calc R U
C68 C 0.3202(4) 0.8429(3) 0.40063(19) 0.0377(15) Uani 1 1 d . .
H68A H 0.3079 0.8651 0.4222 0.045 Uiso 1 1 calc R U
C69 C 0.4085(4) 0.8434(2) 0.39686(17) 0.0268(12) Uani 1 1 d . .
H69A H 0.4565 0.8667 0.4161 0.032 Uiso 1 1 calc R U
C70 C 0.6803(4) 0.9779(2) 0.46391(16) 0.0277(13) Uani 1 1 d . .
H70A H 0.7198 0.9659 0.4841 0.042 Uiso 1 1 calc R U
H70B H 0.6762 1.0174 0.4722 0.042 Uiso 1 1 calc R U
H70C H 0.6192 0.9482 0.4608 0.042 Uiso 1 1 calc R U
C71 C 0.8490(4) 0.5422(3) 0.31097(19) 0.0367(15) Uani 1 1 d . .
H71A H 0.8400 0.5623 0.2868 0.055 Uiso 1 1 calc R U
H71B H 0.9055 0.5662 0.3270 0.055 Uiso 1 1 calc R U
H71C H 0.8533 0.5024 0.3037 0.055 Uiso 1 1 calc R U
C72 C 0.9584(4) 0.7100(3) 0.53217(18) 0.0382(15) Uani 1 1 d . .
H72A H 1.0052 0.7220 0.5140 0.057 Uiso 1 1 calc R U
H72B H 0.9421 0.7452 0.5410 0.057 Uiso 1 1 calc R U
H72C H 0.9822 0.6932 0.5553 0.057 Uiso 1 1 calc R U
C73 C 0.3606(4) 0.7816(2) 0.33988(18) 0.0298(13) Uani 1 1 d . .
H73A H 0.3741 0.7600 0.3183 0.036 Uiso 1 1 calc R U
C74 C 0.5489(4) 0.7244(3) 0.53355(16) 0.0326(14) Uani 1 1 d . .
H74A H 0.5651 0.6873 0.5310 0.049 Uiso 1 1 calc R U
H74B H 0.6041 0.7583 0.5419 0.049 Uiso 1 1 calc R U
H74C H 0.5060 0.7205 0.5535 0.049 Uiso 1 1 calc R U
C75 C 0.4096(4) 0.5417(2) 0.32004(18) 0.0298(13) Uani 1 1 d . .
H75A H 0.4552 0.5376 0.3030 0.045 Uiso 1 1 calc R U
H75B H 0.4278 0.5342 0.3474 0.045 Uiso 1 1 calc R U
H75C H 0.3501 0.5126 0.3104 0.045 Uiso 1 1 calc R U
C76 C 0.2512(4) 0.8102(3) 0.3729(2) 0.0377(16) Uani 1 1 d . .
H76A H 0.1900 0.8085 0.3754 0.045 Uiso 1 1 calc R U
C77 C 1.1321(4) 0.8812(2) 0.46944(17) 0.0277(13) Uani 1 1 d . .
H77A H 1.0953 0.8668 0.4911 0.042 Uiso 1 1 calc R U
H77B H 1.1419 0.8471 0.4551 0.042 Uiso 1 1 calc R U
H77C H 1.1912 0.9097 0.4804 0.042 Uiso 1 1 calc R U
C78 C 1.1393(4) 0.9352(2) 0.40672(17) 0.0304(13) Uani 1 1 d . .
H78A H 1.1071 0.9552 0.3884 0.046 Uiso 1 1 calc R U
H78B H 1.1984 0.9638 0.4176 0.046 Uiso 1 1 calc R U
H78C H 1.1491 0.9011 0.3924 0.046 Uiso 1 1 calc R U
C79 C 0.5913(4) 0.6670(3) 0.20656(18) 0.0342(14) Uani 1 1 d . .
H79A H 0.5544 0.6882 0.2171 0.041 Uiso 1 1 calc R U
C80 C 0.6016(4) 0.5119(2) 0.44804(15) 0.0257(12) Uani 1 1 d . .
H80A H 0.6661 0.5219 0.4489 0.031 Uiso 1 1 calc R U
C81 C 1.0007(4) 0.9703(2) 0.30447(16) 0.0252(12) Uani 1 1 d . .
H81A H 1.0289 0.9400 0.3086 0.030 Uiso 1 1 calc R U
C82 C 1.0647(4) 0.9661(2) 0.46248(17) 0.0283(13) Uani 1 1 d . .
H82A H 1.0280 0.9518 0.4842 0.042 Uiso 1 1 calc R U
H82B H 1.1232 0.9954 0.4733 0.042 Uiso 1 1 calc R U
H82C H 1.0319 0.9852 0.4438 0.042 Uiso 1 1 calc R U
C83 C 0.8739(4) 0.6627(2) 0.51081(16) 0.0264(12) Uani 1 1 d . .
C84 C 0.7674(4) 0.5352(2) 0.33521(16) 0.0231(12) Uani 1 1 d . .
C85 C 0.6103(3) 0.8556(2) 0.24905(15) 0.0222(11) Uani 1 1 d . .
C87 C 0.4031(3) 0.6055(2) 0.31910(16) 0.0218(11) Uani 1 1 d . .
C88 C 0.5043(3) 0.7352(2) 0.49360(16) 0.0218(11) Uani 1 1 d . .
C89 C 0.9798(4) 0.7804(2) 0.26417(16) 0.0247(12) Uani 1 1 d . .
C90 C 1.0819(3) 0.9126(2) 0.44071(15) 0.0200(11) Uani 1 1 d . .
C91 C 0.7207(3) 0.9814(2) 0.42407(15) 0.0204(11) Uani 1 1 d . .
C112 C 0.8651(6) 0.8950(3) 0.6091(2) 0.056(2) Uani 1 1 d . .
H11E H 0.8773 0.9065 0.6368 0.067 Uiso 1 1 calc R U
C113 C 0.9508(5) 0.8156(3) 0.23102(19) 0.0485(18) Uani 1 1 d . .
H11F H 0.9556 0.8560 0.2419 0.073 Uiso 1 1 calc R U
H11G H 0.9907 0.8189 0.2099 0.073 Uiso 1 1 calc R U
H11H H 0.8874 0.7946 0.2201 0.073 Uiso 1 1 calc R U
C114 C 0.7788(5) 0.8866(3) 0.5892(2) 0.0523(19) Uani 1 1 d . .
H11I H 0.7312 0.8919 0.6031 0.063 Uiso 1 1 calc R U
C115 C 0.9726(5) 0.7167(3) 0.2477(2) 0.0484(19) Uani 1 1 d . .
H11J H 0.9913 0.6946 0.2692 0.073 Uiso 1 1 calc R U
H11K H 0.9093 0.6953 0.2368 0.073 Uiso 1 1 calc R U
H11L H 1.0126 0.7196 0.2267 0.073 Uiso 1 1 calc R U
C116 C 0.7820(5) 0.5037(3) 0.3728(2) 0.0490(18) Uani 1 1 d . .
H11M H 0.8395 0.5272 0.3884 0.074 Uiso 1 1 calc R U
H11N H 0.7313 0.5002 0.3887 0.074 Uiso 1 1 calc R U
H11O H 0.7846 0.4635 0.3654 0.074 Uiso 1 1 calc R U
C117 C 1.0984(5) 0.7040(3) 0.4306(2) 0.0510(18) Uani 1 1 d . .
H11P H 1.0868 0.7288 0.4509 0.061 Uiso 1 1 calc R U
C118 C 0.6278(5) 0.6183(3) 0.15163(19) 0.0458(18) Uani 1 1 d . .
H11Q H 0.6175 0.6052 0.1242 0.055 Uiso 1 1 calc R U
C119 C 1.0039(4) 1.0632(3) 0.27804(19) 0.0370(15) Uani 1 1 d . .
H11R H 1.0316 1.0968 0.2636 0.044 Uiso 1 1 calc R U
C121 C 1.1669(5) 0.6789(5) 0.4396(3) 0.077(3) Uani 1 1 d . .
H12E H 1.2016 0.6863 0.4651 0.093 Uiso 1 1 calc R U
C122 C 1.1828(6) 0.6422(5) 0.4097(3) 0.088(3) Uani 1 1 d . .
H12F H 1.2283 0.6230 0.4143 0.105 Uiso 1 1 calc R U
C123 C 1.1304(6) 0.6342(4) 0.3728(3) 0.072(3) Uani 1 1 d . .
H12G H 1.1405 0.6102 0.3515 0.086 Uiso 1 1 calc R U
N10 N 0.6914(6) 0.1086(4) 0.3000(3) 0.109(3) Uiso 1 1 d D .
C124 C 0.6630(9) 0.1325(6) 0.3303(4) 0.124(4) Uiso 1 1 d D .
C125 C 0.6303(8) 0.1569(5) 0.3608(4) 0.113(4) Uiso 1 1 d D .
N11 N 0.5822(6) 0.0813(4) 0.5066(3) 0.107(3) Uiso 1 1 d D .
C126 C 0.5234(6) 0.0674(4) 0.4789(3) 0.080(3) Uiso 1 1 d D .
C127 C 0.4511(7) 0.0485(4) 0.4460(3) 0.084(3) Uiso 1 1 d D .
Cl1 Cl 0.74478(8) 0.75834(5) 0.37954(4) 0.0232(3) Uani 1 1 d . .
O1W O 0.4455(4) 0.1574(3) 0.38208(15) 0.0756(17) Uani 1 1 d . .
O2W O 0.7493(13) 0.3056(5) 0.3255(4) 0.288(9) Uani 1 1 d . .
O3W O 0.2243(9) 0.8539(8) 0.1806(4) 0.277(9) Uani 1 1 d . .
N15 N 0.8766(13) 0.5066(9) -0.0101(6) 0.241(8) Uiso 1 1 d D .
N16 N -0.0514(13) 0.3201(8) 0.0687(5) 0.216(7) Uiso 1 1 d D .
N14 N 0.7622(12) 1.1908(8) 0.4442(5) 0.218(7) Uiso 1 1 d D .
N13 N 0.1255(12) 0.4605(8) 0.1451(6) 0.227(7) Uiso 1 1 d D .
C138 C 0.5487(14) 0.1458(9) -0.1122(6) 0.194(8) Uiso 1 1 d D .
C140 C 0.1913(17) 0.5571(11) 0.4993(7) 0.260(11) Uiso 1 1 d D .
C129 C 0.9578(14) 0.7479(9) 0.6469(6) 0.210(8) Uiso 1 1 d D .
N12 N 1.1363(16) 0.8373(11) 0.6422(8) 0.342(13) Uiso 1 1 d D .
C130 C 0.139(3) 0.4936(15) 0.1764(8) 0.373(19) Uiso 1 1 d D .
C137 C -0.2179(17) 0.2515(12) 0.0784(8) 0.286(12) Uiso 1 1 d D .
C134 C 0.903(3) 0.5108(17) 0.0261(8) 0.363(18) Uiso 1 1 d D .
C132 C 0.7635(18) 1.2456(11) 0.4473(8) 0.268(12) Uiso 1 1 d D .
C135 C 0.935(2) 0.5061(15) 0.0679(8) 0.343(16) Uiso 1 1 d D .
C128 C 1.0508(15) 0.7984(10) 0.6407(7) 0.244(10) Uiso 1 1 d D .
C131 C 0.1287(18) 0.5090(12) 0.2183(7) 0.282(12) Uiso 1 1 d D .
C133 C 0.759(3) 1.3039(14) 0.4368(12) 0.42(2) Uiso 1 1 d D .
C136 C -0.1235(15) 0.2828(10) 0.0710(7) 0.227(9) Uiso 1 1 d D .
C139 C 0.5954(13) 0.1084(8) -0.0946(5) 0.183(7) Uiso 1 1 d D .
C141 C 0.1352(17) 0.5683(11) 0.5295(8) 0.274(11) Uiso 1 1 d D .
N18 N 0.2376(13) 0.5424(8) 0.4722(6) 0.244(8) Uiso 1 1 d D .
N17 N 0.5222(18) 0.1860(11) -0.1215(8) 0.336(13) Uiso 1 1 d D .
C143 C 1.027(3) 0.613(2) 0.1713(12) 0.53(3) Uiso 1 1 d D .
N19 N 0.9024(12) 0.6453(8) 0.1312(5) 0.211(7) Uiso 1 1 d D .
C142 C 0.953(2) 0.6178(16) 0.1415(11) 0.346(17) Uiso 1 1 d D .

loop_
_atom_site_aniso_label
_atom_site_aniso_U_11
_atom_site_aniso_U_22
_atom_site_aniso_U_33
_atom_site_aniso_U_23
_atom_site_aniso_U_13
_atom_site_aniso_U_12
Mn7 0.0407(6) 0.0289(5) 0.0367(6) 0.0062(4) 0.0015(4) 0.0071(4)
Mn8 0.0330(5) 0.0295(5) 0.0243(5) 0.0044(4) 0.0009(4) 0.0078(4)
Mn9 0.0174(4) 0.0166(4) 0.0178(4) 0.0027(3) 0.0003(3) 0.0018(3)
Mn10 0.0195(4) 0.0167(4) 0.0222(4) -0.0002(3) 0.0011(3) 0.0049(3)
Mn11 0.0133(4) 0.0138(4) 0.0162(4) -0.0010(3) 0.0015(3) 0.0029(3)
Mn12 0.0137(4) 0.0131(4) 0.0141(4) -0.0015(3) 0.0015(3) 0.0021(3)
Mn13 0.0182(4) 0.0127(4) 0.0126(4) 0.0007(3) 0.0015(3) 0.0044(3)
Mn14 0.0143(4) 0.0150(4) 0.0149(4) -0.0015(3) 0.0009(3) 0.0051(3)
Mn15 0.0210(4) 0.0148(4) 0.0157(4) 0.0012(3) 0.0017(3) 0.0039(3)
Mn16 0.0130(4) 0.0136(4) 0.0154(4) 0.0027(3) 0.0005(3) 0.0023(3)
Mn17 0.0140(4) 0.0128(4) 0.0151(4) -0.0007(3) 0.0010(3) 0.0024(3)
Mn18 0.0148(4) 0.0158(4) 0.0145(4) -0.0018(3) 0.0003(3) 0.0052(3)
Mn19 0.0127(4) 0.0119(4) 0.0190(4) -0.0003(3) 0.0013(3) 0.0037(3)
Mn20 0.0123(4) 0.0130(4) 0.0181(4) -0.0009(3) 0.0019(3) 0.0025(3)
Mn21 0.0142(4) 0.0156(4) 0.0151(4) 0.0029(3) 0.0027(3) 0.0055(3)
Cl2 0.0516(11) 0.0433(10) 0.0676(12) 0.0155(9) 0.0051(9) 0.0163(8)
Cl3 0.0483(10) 0.0532(10) 0.0376(9) 0.0094(8) 0.0016(8) 0.0241(8)
Cl4 0.0180(6) 0.0201(6) 0.0169(6) 0.0001(5) -0.0013(5) 0.0044(5)
Cl5 0.0215(6) 0.0207(6) 0.0222(7) 0.0049(5) 0.0063(5) 0.0064(5)
Cl6 0.0197(6) 0.0138(6) 0.0211(6) -0.0005(5) 0.0011(5) 0.0038(5)
Cl7 0.0181(6) 0.0195(6) 0.0211(7) 0.0025(5) 0.0062(5) 0.0038(5)
P9 0.0223(7) 0.0218(7) 0.0180(7) 0.0045(6) 0.0030(6) 0.0037(6)
P10 0.0145(6) 0.0163(6) 0.0171(7) 0.0002(5) 0.0013(5) 0.0059(5)
P11 0.0182(7) 0.0143(6) 0.0209(7) -0.0011(5) 0.0002(6) 0.0040(5)
P12 0.0150(6) 0.0167(6) 0.0258(8) -0.0014(6) 0.0010(6) 0.0064(5)
P13 0.0171(6) 0.0161(6) 0.0150(7) 0.0041(5) 0.0019(5) 0.0054(5)
P14 0.0212(7) 0.0161(6) 0.0136(7) -0.0015(5) 0.0025(5) 0.0060(5)
P15 0.0163(6) 0.0148(6) 0.0192(7) 0.0007(5) -0.0018(5) 0.0041(5)
P16 0.0139(6) 0.0150(6) 0.0196(7) 0.0007(5) 0.0002(5) 0.0015(5)
P17 0.0133(6) 0.0130(6) 0.0188(7) 0.0009(5) 0.0007(5) 0.0010(5)
P18 0.0170(7) 0.0171(6) 0.0144(7) -0.0006(5) 0.0001(5) 0.0051(5)
O3 0.0161(17) 0.0121(16) 0.0159(18) -0.0004(14) 0.0010(14) 0.0021(13)
O4 0.0158(17) 0.0113(16) 0.0098(17) -0.0010(13) 0.0006(14) 0.0019(13)
O5 0.0134(16) 0.0100(16) 0.0156(18) 0.0006(13) 0.0012(14) 0.0011(13)
O6 0.0142(16) 0.0105(16) 0.0155(17) 0.0028(13) 0.0031(14) 0.0031(13)
O7 0.0185(18) 0.0146(17) 0.0155(18) 0.0005(14) 0.0017(14) 0.0023(14)
O8 0.0133(16) 0.0127(16) 0.0123(17) 0.0013(13) 0.0007(13) 0.0046(13)
O9 0.0150(17) 0.0113(16) 0.0130(17) 0.0010(13) 0.0016(14) 0.0043(13)
O10 0.0169(18) 0.0147(17) 0.0219(19) -0.0001(14) -0.0003(15) 0.0022(14)
O11 0.0140(16) 0.0117(16) 0.0097(16) -0.0001(13) -0.0012(13) 0.0027(13)
O12 0.0141(17) 0.0133(16) 0.0194(19) 0.0022(14) -0.0006(14) 0.0018(13)
O13 0.0221(19) 0.0179(17) 0.0142(18) -0.0019(14) 0.0021(15) 0.0045(14)
O14 0.0134(17) 0.0162(17) 0.027(2) -0.0014(15) 0.0032(15) 0.0022(14)
O16 0.0137(17) 0.0154(17) 0.0184(19) -0.0020(14) -0.0010(14) -0.0001(13)
O17 0.0191(18) 0.0142(17) 0.0179(19) 0.0044(14) 0.0006(15) 0.0021(14)
O21 0.0230(19) 0.0211(18) 0.0186(19) -0.0005(15) 0.0005(15) 0.0086(15)
O23 0.0151(17) 0.0143(17) 0.024(2) 0.0011(14) 0.0018(15) 0.0017(14)
O26 0.0162(18) 0.0206(18) 0.0182(19) 0.0010(15) 0.0031(15) 0.0023(14)
O27 0.0187(18) 0.0176(17) 0.0169(18) -0.0040(14) -0.0003(15) 0.0042(14)
O33 0.0169(18) 0.0202(18) 0.025(2) 0.0066(15) -0.0008(15) 0.0009(14)
O35 0.0185(18) 0.0173(17) 0.0176(18) 0.0006(14) 0.0000(15) 0.0075(14)
O36 0.030(2) 0.0212(19) 0.0174(19) 0.0068(15) 0.0031(16) 0.0016(16)
O37 0.0212(19) 0.0221(18) 0.0197(19) 0.0023(15) 0.0012(15) 0.0096(15)
O39 0.0207(18) 0.0168(17) 0.0168(18) -0.0045(14) 0.0006(15) 0.0068(14)
O40 0.0165(18) 0.0212(18) 0.0174(18) 0.0006(14) 0.0005(15) 0.0077(14)
O41 0.0200(18) 0.0160(17) 0.0212(19) 0.0049(15) 0.0036(15) 0.0036(14)
O42 0.0240(19) 0.0184(18) 0.0139(18) -0.0029(14) 0.0029(15) 0.0067(15)
O46 0.0234(19) 0.0175(18) 0.027(2) -0.0006(15) 0.0006(16) 0.0083(15)
O49 0.0207(18) 0.0168(17) 0.0170(18) 0.0047(14) 0.0007(15) 0.0066(14)
O50 0.0209(18) 0.0189(18) 0.0201(19) -0.0033(15) 0.0063(15) 0.0062(14)
O51 0.0219(19) 0.0186(18) 0.0179(19) 0.0055(14) 0.0069(15) 0.0071(14)
O52 0.0121(17) 0.0183(18) 0.032(2) -0.0032(16) 0.0025(15) 0.0050(14)
O55 0.024(2) 0.0214(19) 0.025(2) -0.0021(16) 0.0065(17) -0.0007(15)
O61 0.0197(18) 0.0224(18) 0.0214(19) -0.0023(15) 0.0042(15) 0.0104(15)
O62 0.0214(19) 0.0170(18) 0.023(2) -0.0026(15) -0.0025(16) 0.0047(14)
O63 0.0176(18) 0.0206(18) 0.0163(18) -0.0015(14) -0.0002(14) 0.0101(14)
O64 0.0219(19) 0.0235(19) 0.028(2) -0.0014(16) 0.0010(16) 0.0104(15)
O66 0.0144(17) 0.0191(18) 0.0209(19) 0.0008(15) 0.0017(15) 0.0056(14)
O69 0.033(2) 0.023(2) 0.027(2) 0.0055(17) 0.0025(18) 0.0064(16)
O72 0.029(2) 0.0223(19) 0.0186(19) 0.0038(15) 0.0021(16) 0.0009(16)
O79 0.039(2) 0.031(2) 0.039(2) 0.0076(19) -0.0006(19) 0.0208(19)
N1 0.042(3) 0.036(3) 0.026(3) 0.001(2) -0.002(2) 0.006(2)
N8 0.038(3) 0.023(2) 0.031(3) -0.002(2) 0.000(2) 0.005(2)
C1 0.055(5) 0.055(4) 0.040(4) 0.001(4) 0.010(4) 0.010(4)
C2 0.036(3) 0.054(4) 0.034(3) 0.029(3) 0.018(3) 0.024(3)
C3 0.058(4) 0.014(3) 0.059(5) -0.002(3) -0.001(4) 0.008(3)
C4 0.041(4) 0.032(3) 0.043(4) -0.013(3) -0.009(3) 0.012(3)
C5 0.019(3) 0.040(3) 0.040(4) 0.000(3) -0.002(3) 0.000(3)
C6 0.050(4) 0.035(4) 0.034(4) -0.005(3) 0.004(3) 0.002(3)
C7 0.056(4) 0.025(3) 0.025(3) -0.003(2) 0.004(3) 0.015(3)
C8 0.023(3) 0.032(3) 0.055(4) -0.006(3) -0.001(3) 0.013(3)
C9 0.037(4) 0.038(4) 0.036(4) 0.003(3) -0.012(3) 0.006(3)
C10 0.034(3) 0.039(3) 0.020(3) -0.006(3) 0.004(3) 0.007(3)
C11 0.028(3) 0.012(3) 0.034(3) -0.006(2) -0.004(3) 0.003(2)
C12 0.071(5) 0.061(5) 0.059(5) 0.027(4) 0.043(4) 0.040(4)
C13 0.049(4) 0.022(3) 0.039(4) 0.012(3) 0.007(3) 0.008(3)
C14 0.031(3) 0.022(3) 0.032(3) 0.001(2) 0.005(3) 0.015(2)
C15 0.028(3) 0.041(3) 0.029(3) -0.004(3) -0.007(3) 0.022(3)
C16 0.036(3) 0.033(3) 0.024(3) 0.012(3) 0.013(3) 0.009(3)
C17 0.024(3) 0.026(3) 0.048(4) 0.006(3) 0.008(3) -0.002(2)
C18 0.030(3) 0.049(4) 0.015(3) -0.004(3) 0.002(2) 0.014(3)
C19 0.020(3) 0.024(3) 0.034(3) 0.006(2) 0.004(2) 0.000(2)
C20 0.021(3) 0.027(3) 0.038(4) 0.007(3) -0.010(3) -0.002(2)
C21 0.044(4) 0.022(3) 0.033(3) 0.005(3) -0.001(3) 0.004(3)
C22 0.034(3) 0.045(4) 0.028(3) 0.021(3) 0.000(3) 0.011(3)
C23 0.036(3) 0.032(3) 0.020(3) -0.002(2) -0.002(3) 0.009(3)
C24 0.041(4) 0.025(3) 0.042(4) -0.011(3) 0.005(3) 0.013(3)
C25 0.025(3) 0.017(3) 0.042(4) 0.004(2) -0.004(3) -0.001(2)
C26 0.029(3) 0.035(3) 0.025(3) -0.006(3) -0.004(3) 0.012(3)
C27 0.021(3) 0.024(3) 0.017(3) -0.001(2) -0.006(2) 0.005(2)
C28 0.019(3) 0.029(3) 0.040(4) -0.009(3) 0.002(3) 0.010(2)
C29 0.027(3) 0.012(3) 0.044(4) 0.002(2) 0.005(3) -0.001(2)
C30 0.025(3) 0.024(3) 0.038(4) -0.001(3) -0.005(3) 0.006(2)
C31 0.024(3) 0.029(3) 0.033(3) -0.002(3) 0.010(3) 0.009(2)
C32 0.025(3) 0.016(3) 0.022(3) -0.003(2) 0.002(2) 0.007(2)
C34 0.017(3) 0.021(3) 0.024(3) 0.002(2) 0.005(2) 0.009(2)
C35 0.018(3) 0.013(2) 0.032(3) -0.001(2) 0.005(2) 0.001(2)
C36 0.024(3) 0.025(3) 0.017(3) -0.005(2) -0.001(2) 0.011(2)
C37 0.023(3) 0.024(3) 0.019(3) 0.009(2) 0.008(2) 0.009(2)
C38 0.016(3) 0.019(3) 0.026(3) 0.001(2) -0.001(2) 0.001(2)
C100 0.040(4) 0.074(5) 0.040(4) 0.015(4) 0.025(3) 0.022(4)
C101 0.069(5) 0.044(4) 0.043(4) -0.008(3) 0.023(4) -0.002(4)
C102 0.029(4) 0.047(4) 0.081(6) -0.027(4) 0.008(4) 0.019(3)
C103 0.048(4) 0.053(4) 0.045(4) 0.002(3) 0.023(4) -0.011(3)
C104 0.057(5) 0.071(5) 0.021(3) 0.009(3) 0.016(3) -0.006(4)
C105 0.052(4) 0.039(4) 0.050(4) 0.003(3) 0.008(4) 0.008(3)
C106 0.065(5) 0.035(4) 0.034(4) 0.013(3) 0.013(4) 0.000(3)
C107 0.055(5) 0.047(4) 0.047(4) 0.006(3) 0.010(4) 0.008(3)
C108 0.063(5) 0.039(4) 0.041(4) 0.000(3) 0.000(4) 0.023(3)
C109 0.049(4) 0.038(4) 0.038(4) -0.013(3) 0.007(3) 0.016(3)
C110 0.055(4) 0.037(4) 0.030(4) 0.003(3) 0.003(3) 0.008(3)
C111 0.036(4) 0.028(3) 0.053(4) -0.018(3) -0.018(3) 0.006(3)
C120 0.067(5) 0.049(4) 0.036(4) 0.011(3) 0.001(4) -0.004(4)
Mn1 0.0165(4) 0.0149(4) 0.0182(4) 0.0005(3) 0.0020(3) 0.0042(3)
Mn2 0.0152(4) 0.0144(4) 0.0171(4) 0.0020(3) 0.0028(3) 0.0032(3)
Mn3 0.0153(4) 0.0132(4) 0.0164(4) 0.0023(3) 0.0019(3) 0.0033(3)
Mn4 0.0166(4) 0.0141(4) 0.0169(4) 0.0015(3) 0.0030(3) 0.0038(3)
Mn5 0.0166(4) 0.0126(4) 0.0187(4) 0.0014(3) 0.0029(3) 0.0037(3)
Mn6 0.0149(4) 0.0129(4) 0.0154(4) 0.0011(3) 0.0022(3) 0.0028(3)
P1 0.0163(6) 0.0112(6) 0.0179(7) 0.0007(5) 0.0021(5) 0.0028(5)
P2 0.0182(7) 0.0171(6) 0.0173(7) 0.0020(5) 0.0054(5) 0.0049(5)
P3 0.0170(6) 0.0149(6) 0.0189(7) 0.0043(5) 0.0018(5) 0.0049(5)
P4 0.0140(6) 0.0152(6) 0.0184(7) 0.0014(5) 0.0022(5) 0.0021(5)
P5 0.0181(7) 0.0151(6) 0.0168(7) 0.0020(5) 0.0016(5) 0.0049(5)
P6 0.0147(6) 0.0131(6) 0.0193(7) -0.0010(5) 0.0001(5) 0.0021(5)
P7 0.0207(7) 0.0117(6) 0.0208(7) 0.0006(5) 0.0042(6) 0.0058(5)
P8 0.0157(6) 0.0142(6) 0.0174(7) 0.0021(5) 0.0043(5) 0.0033(5)
O15 0.0228(19) 0.0207(18) 0.0151(18) 0.0041(14) 0.0054(15) 0.0103(15)
O18 0.0156(17) 0.0170(17) 0.0204(19) 0.0031(14) 0.0022(15) 0.0036(14)
O19 0.0192(18) 0.0159(17) 0.0203(19) 0.0016(14) 0.0044(15) 0.0030(14)
O22 0.0178(18) 0.0125(16) 0.0191(18) -0.0001(14) -0.0008(15) 0.0055(14)
O24 0.0172(18) 0.0180(18) 0.0188(19) 0.0019(14) 0.0028(15) 0.0021(14)
O25 0.0162(17) 0.0146(17) 0.0194(19) 0.0027(14) 0.0014(15) 0.0037(14)
O28 0.0170(17) 0.0153(17) 0.0190(19) 0.0002(14) 0.0026(15) 0.0055(14)
O29 0.0179(18) 0.0163(17) 0.0174(18) 0.0035(14) 0.0003(15) 0.0047(14)
O30 0.0209(18) 0.0156(17) 0.0175(19) 0.0001(14) -0.0011(15) 0.0040(14)
O31 0.0211(19) 0.0178(18) 0.0213(19) 0.0007(15) 0.0028(15) 0.0062(14)
O32 0.0203(18) 0.0164(17) 0.024(2) 0.0016(15) 0.0029(15) 0.0090(14)
O34 0.0212(18) 0.0133(17) 0.0190(19) 0.0012(14) -0.0005(15) 0.0032(14)
O38 0.0169(18) 0.0180(17) 0.0195(19) 0.0016(14) 0.0023(15) 0.0053(14)
O44 0.0184(18) 0.0132(17) 0.0222(19) 0.0030(14) 0.0030(15) 0.0040(14)
O45 0.0212(18) 0.0149(17) 0.0209(19) 0.0018(14) 0.0058(15) 0.0053(14)
O47 0.0199(18) 0.0192(18) 0.0211(19) 0.0026(15) 0.0044(15) 0.0046(14)
O48 0.0216(18) 0.0110(16) 0.024(2) 0.0010(14) 0.0041(15) 0.0055(14)
O53 0.0197(18) 0.0155(17) 0.0164(18) 0.0020(14) 0.0015(15) 0.0046(14)
O54 0.0189(18) 0.0165(17) 0.023(2) 0.0027(15) 0.0012(15) 0.0043(14)
O56 0.0214(18) 0.0150(17) 0.0165(18) 0.0017(14) 0.0036(15) 0.0038(14)
O57 0.0184(18) 0.0165(17) 0.0168(18) 0.0018(14) 0.0040(15) 0.0036(14)
O58 0.0186(18) 0.0141(17) 0.0164(18) 0.0002(14) 0.0028(15) 0.0037(14)
O60 0.0189(18) 0.0157(17) 0.025(2) 0.0004(15) 0.0075(15) 0.0038(14)
O70 0.0192(18) 0.0163(17) 0.0180(19) 0.0016(14) 0.0021(15) 0.0055(14)
N2 0.017(2) 0.026(2) 0.022(2) -0.0001(19) 0.0021(19) 0.0103(18)
N3 0.025(2) 0.014(2) 0.023(2) 0.0001(18) 0.001(2) 0.0029(18)
N4 0.026(2) 0.018(2) 0.021(2) -0.0005(18) 0.000(2) 0.0032(18)
N6 0.029(3) 0.016(2) 0.015(2) 0.0006(17) 0.0048(19) 0.0024(18)
N7 0.022(2) 0.016(2) 0.019(2) 0.0020(18) 0.0020(19) 0.0022(18)
N9 0.020(2) 0.016(2) 0.023(2) 0.0037(18) -0.0013(19) 0.0076(18)
C40 0.036(3) 0.026(3) 0.046(4) -0.004(3) -0.011(3) 0.017(3)
C41 0.063(5) 0.030(3) 0.029(4) -0.008(3) 0.009(3) 0.014(3)
C42 0.031(3) 0.027(3) 0.052(4) 0.013(3) 0.007(3) 0.013(3)
C43 0.042(4) 0.027(3) 0.030(3) 0.011(3) -0.001(3) 0.014(3)
C44 0.033(3) 0.040(4) 0.033(4) 0.007(3) -0.005(3) 0.009(3)
C45 0.032(3) 0.027(3) 0.038(4) -0.001(3) 0.011(3) -0.004(3)
C46 0.023(3) 0.047(4) 0.038(4) -0.002(3) 0.015(3) -0.003(3)
C47 0.033(3) 0.014(3) 0.032(3) -0.004(2) 0.009(3) -0.002(2)
C48 0.031(4) 0.054(4) 0.055(5) 0.005(4) 0.004(3) 0.012(3)
C49 0.043(4) 0.059(4) 0.025(3) 0.026(3) 0.003(3) 0.009(3)
C50 0.061(4) 0.036(4) 0.041(4) 0.007(3) -0.006(3) 0.033(3)
C51 0.064(5) 0.045(4) 0.023(3) -0.004(3) -0.010(3) 0.013(3)
C52 0.019(3) 0.027(3) 0.048(4) -0.003(3) 0.002(3) -0.002(2)
C53 0.021(3) 0.058(4) 0.046(4) -0.004(3) 0.011(3) 0.006(3)
C54 0.036(3) 0.029(3) 0.039(4) 0.000(3) 0.011(3) 0.006(3)
C55 0.045(4) 0.055(4) 0.026(4) 0.002(3) -0.014(3) 0.003(3)
C56 0.047(4) 0.030(3) 0.035(4) 0.002(3) 0.021(3) 0.018(3)
C57 0.050(4) 0.020(3) 0.034(4) 0.003(3) 0.014(3) 0.004(3)
C58 0.034(3) 0.033(3) 0.029(3) -0.007(3) 0.000(3) 0.011(3)
C59 0.024(3) 0.021(3) 0.065(5) 0.003(3) -0.010(3) 0.006(2)
C60 0.024(3) 0.031(3) 0.035(3) 0.009(3) 0.015(3) 0.001(2)
C61 0.040(4) 0.022(3) 0.060(5) -0.012(3) 0.008(3) 0.003(3)
C62 0.031(3) 0.028(3) 0.032(3) 0.000(3) 0.001(3) -0.003(2)
C63 0.067(5) 0.019(3) 0.035(4) 0.010(3) 0.013(3) 0.015(3)
C64 0.019(3) 0.027(3) 0.037(3) 0.010(3) 0.006(3) 0.008(2)
C65 0.031(3) 0.023(3) 0.025(3) 0.000(2) 0.006(3) 0.006(2)
C66 0.050(4) 0.043(4) 0.017(3) 0.011(3) 0.008(3) 0.020(3)
C67 0.026(3) 0.034(3) 0.038(4) -0.002(3) -0.014(3) 0.004(3)
C68 0.036(4) 0.046(4) 0.044(4) 0.017(3) 0.019(3) 0.026(3)
C69 0.025(3) 0.028(3) 0.029(3) 0.004(2) 0.001(2) 0.010(2)
C70 0.028(3) 0.024(3) 0.032(3) -0.005(2) 0.007(3) 0.009(2)
C71 0.042(4) 0.028(3) 0.045(4) -0.006(3) 0.017(3) 0.015(3)
C72 0.034(3) 0.048(4) 0.028(3) 0.009(3) -0.007(3) 0.008(3)
C73 0.028(3) 0.026(3) 0.038(4) 0.002(3) 0.005(3) 0.011(2)
C74 0.043(4) 0.036(3) 0.022(3) 0.006(3) 0.013(3) 0.014(3)
C75 0.029(3) 0.017(3) 0.038(4) -0.001(2) -0.001(3) 0.002(2)
C76 0.023(3) 0.036(3) 0.061(5) 0.015(3) 0.015(3) 0.015(3)
C77 0.018(3) 0.029(3) 0.031(3) -0.001(3) -0.005(2) 0.003(2)
C78 0.022(3) 0.030(3) 0.036(3) -0.001(3) 0.008(3) 0.002(2)
C79 0.033(3) 0.032(3) 0.035(4) -0.001(3) -0.004(3) 0.009(3)
C80 0.036(3) 0.020(3) 0.021(3) 0.005(2) 0.001(2) 0.009(2)
C81 0.023(3) 0.017(3) 0.033(3) 0.002(2) 0.006(2) 0.002(2)
C82 0.026(3) 0.025(3) 0.029(3) -0.004(2) -0.001(2) 0.002(2)
C83 0.028(3) 0.025(3) 0.027(3) 0.009(2) 0.003(2) 0.008(2)
C84 0.031(3) 0.013(3) 0.027(3) -0.002(2) 0.001(2) 0.010(2)
C85 0.024(3) 0.024(3) 0.021(3) 0.005(2) 0.001(2) 0.011(2)
C87 0.018(3) 0.018(3) 0.023(3) -0.004(2) -0.005(2) -0.001(2)
C88 0.024(3) 0.018(3) 0.026(3) 0.006(2) 0.010(2) 0.008(2)
C89 0.026(3) 0.028(3) 0.025(3) 0.006(2) 0.014(2) 0.012(2)
C90 0.015(3) 0.023(3) 0.020(3) -0.001(2) 0.002(2) 0.003(2)
C91 0.023(3) 0.011(2) 0.024(3) -0.001(2) -0.001(2) 0.004(2)
C112 0.077(6) 0.057(5) 0.022(4) -0.012(3) 0.001(4) 0.008(4)
C113 0.066(5) 0.061(4) 0.034(4) 0.032(3) 0.027(4) 0.032(4)
C114 0.066(5) 0.048(4) 0.045(4) -0.014(3) 0.017(4) 0.021(4)
C115 0.059(4) 0.036(4) 0.054(4) -0.005(3) 0.034(4) 0.012(3)
C116 0.087(6) 0.026(3) 0.042(4) 0.003(3) 0.004(4) 0.030(4)
C117 0.044(4) 0.059(5) 0.054(5) 0.007(4) 0.017(4) 0.019(4)
C118 0.070(5) 0.037(4) 0.022(3) -0.009(3) 0.008(3) 0.005(3)
C119 0.027(3) 0.033(3) 0.046(4) 0.022(3) 0.007(3) 0.000(3)
C121 0.050(5) 0.141(9) 0.059(5) 0.002(6) -0.007(4) 0.061(6)
C122 0.076(6) 0.139(9) 0.075(7) -0.010(6) -0.004(5) 0.078(7)
C123 0.060(5) 0.080(6) 0.091(7) -0.006(5) 0.023(5) 0.042(5)
Cl1 0.0226(7) 0.0203(6) 0.0259(7) 0.0015(5) 0.0031(5) 0.0053(5)
O1W 0.103(5) 0.096(4) 0.040(3) 0.008(3) 0.013(3) 0.046(4)
O2W 0.58(3) 0.118(8) 0.160(11) 0.054(8) 0.005(14) 0.104(13)
O3W 0.215(13) 0.54(3) 0.181(12) 0.096(14) 0.098(10) 0.246(17)

loop_
_atom_type_symbol
_atom_type_description
_atom_type_scat_dispersion_real
_atom_type_scat_dispersion_imag
_atom_type_scat_source
C C 0.0030 0.0020 'International Tables Vol C Tables 4.2.6.8 and 6.1.1.4'
H H 0.0000 0.0000 'International Tables Vol C Tables 4.2.6.8 and 6.1.1.4'
Cl Cl 0.1480 0.1590 'International Tables Vol C Tables 4.2.6.8 and 6.1.1.4'
Mn Mn 0.3370 0.7280 'International Tables Vol C Tables 4.2.6.8 and 6.1.1.4'
N N 0.0060 0.0030 'International Tables Vol C Tables 4.2.6.8 and 6.1.1.4'
O O 0.0110 0.0060 'International Tables Vol C Tables 4.2.6.8 and 6.1.1.4'
P P 0.1020 0.0940 'International Tables Vol C Tables 4.2.6.8 and 6.1.1.4'

loop_
_geom_angle_atom_site_label_1
_geom_angle_atom_site_label_2
_geom_angle_atom_site_label_3
_geom_angle
O41 Mn7 N8 91.58(16)
O41 Mn7 O55 81.40(14)
N8 Mn7 O55 165.02(16)
O41 Mn7 O69 122.42(13)
N8 Mn7 O69 95.71(16)
O55 Mn7 O69 77.29(13)
O41 Mn7 Cl2 127.99(11)
N8 Mn7 Cl2 95.61(14)
O55 Mn7 Cl2 99.14(11)
O69 Mn7 Cl2 107.99(12)
O37 Mn8 O55 81.30(13)
O37 Mn8 N1 93.85(16)
O55 Mn8 N1 171.10(17)
O37 Mn8 O69 125.22(14)
O55 Mn8 O69 77.01(13)
N1 Mn8 O69 100.08(16)
O37 Mn8 Cl3 124.03(11)
O55 Mn8 Cl3 96.27(11)
N1 Mn8 Cl3 92.63(14)
O69 Mn8 Cl3 108.02(11)
O7 Mn9 O72 94.33(15)
O7 Mn9 O33 174.81(15)
O72 Mn9 O33 90.70(15)
O7 Mn9 O4 87.18(14)
O72 Mn9 O4 164.19(14)
O33 Mn9 O4 87.63(14)
O7 Mn9 O41 91.86(13)
O72 Mn9 O41 86.92(14)
O33 Mn9 O41 89.69(14)
O4 Mn9 O41 108.78(13)
O7 Mn9 Cl5 80.42(10)
O72 Mn9 Cl5 84.71(11)
O33 Mn9 Cl5 98.79(11)
O4 Mn9 Cl5 80.02(9)
O41 Mn9 Cl5 168.14(10)
O7 Mn9 Mn11 44.39(10)
O72 Mn9 Mn11 137.22(11)
O33 Mn9 Mn11 130.42(11)
O4 Mn9 Mn11 42.86(9)
O41 Mn9 Mn11 102.36(9)
Cl5 Mn9 Mn11 78.45(4)
O7 Mn9 Mn20 97.85(10)
O72 Mn9 Mn20 130.78(11)
O33 Mn9 Mn20 77.83(11)
O4 Mn9 Mn20 33.69(9)
O41 Mn9 Mn20 139.67(9)
Cl5 Mn9 Mn20 51.17(3)
Mn11 Mn9 Mn20 61.92(3)
O7 Mn9 Mn15 29.03(10)
O72 Mn9 Mn15 78.30(11)
O33 Mn9 Mn15 152.29(11)
O4 Mn9 Mn15 96.12(9)
O41 Mn9 Mn15 114.67(9)
Cl5 Mn9 Mn15 55.29(4)
Mn11 Mn9 Mn15 59.74(3)
Mn20 Mn9 Mn15 90.15(3)
O62 Mn10 O55 89.75(15)
O62 Mn10 O64 91.09(15)
O55 Mn10 O64 179.04(15)
O62 Mn10 O46 165.04(15)
O55 Mn10 O46 88.78(15)
O64 Mn10 O46 90.53(15)
O62 Mn10 O79 95.99(15)
O55 Mn10 O79 90.91(16)
O64 Mn10 O79 88.54(15)
O46 Mn10 O79 98.92(15)
O3 Mn11 O9 116.99(12)
O3 Mn11 O4 117.25(12)
O9 Mn11 O4 109.73(11)
O3 Mn11 O6 73.98(12)
O9 Mn11 O6 164.24(11)
O4 Mn11 O6 71.45(11)
O3 Mn11 O8 72.99(11)
O9 Mn11 O8 71.99(11)
O4 Mn11 O8 164.72(11)
O6 Mn11 O8 102.68(11)
O3 Mn11 O7 87.71(12)
O9 Mn11 O7 70.31(11)
O4 Mn11 O7 70.81(12)
O6 Mn11 O7 123.31(11)
O8 Mn11 O7 122.68(12)
O3 Mn11 O5 166.35(11)
O9 Mn11 O5 69.19(11)
O4 Mn11 O5 68.60(11)
O6 Mn11 O5 97.70(11)
O8 Mn11 O5 98.96(10)
O7 Mn11 O5 105.93(11)
O3 Mn11 Mn14 35.91(9)
O9 Mn11 Mn14 152.59(9)
O4 Mn11 Mn14 92.89(8)
O6 Mn11 Mn14 38.42(8)
O8 Mn11 Mn14 90.34(8)
O7 Mn11 Mn14 104.63(8)
O5 Mn11 Mn14 135.94(8)
O3 Mn11 Mn19 35.16(8)
O9 Mn11 Mn19 93.11(9)
O4 Mn11 Mn19 152.13(8)
O6 Mn11 Mn19 90.95(9)
O8 Mn11 Mn19 38.20(8)
O7 Mn11 Mn19 103.94(9)
O5 Mn11 Mn19 136.98(7)
Mn14 Mn11 Mn19 61.29(4)
O3 Mn11 Mn17 91.38(9)
O9 Mn11 Mn17 36.50(8)
O4 Mn11 Mn17 145.83(8)
O6 Mn11 Mn17 138.62(8)
O8 Mn11 Mn17 36.22(8)
O7 Mn11 Mn17 93.66(9)
O5 Mn11 Mn17 87.94(8)
Mn14 Mn11 Mn17 120.86(3)
Mn19 Mn11 Mn17 59.79(3)
O3 Mn11 Mn12 91.86(9)
O9 Mn11 Mn12 145.64(8)
O4 Mn11 Mn12 36.32(8)
O6 Mn11 Mn12 35.92(8)
O8 Mn11 Mn12 138.43(8)
O7 Mn11 Mn12 94.21(9)
O5 Mn11 Mn12 87.08(8)
Mn14 Mn11 Mn12 59.66(3)
Mn19 Mn11 Mn12 120.80(4)
Mn17 Mn11 Mn12 171.60(3)
O3 Mn11 Mn15 102.76(9)
O9 Mn11 Mn15 36.02(8)
O4 Mn11 Mn15 91.23(9)
O6 Mn11 Mn15 157.31(8)
O8 Mn11 Mn15 97.58(9)
O7 Mn11 Mn15 34.37(8)
O5 Mn11 Mn15 89.05(8)
Mn14 Mn11 Mn15 132.48(3)
Mn19 Mn11 Mn15 98.84(4)
Mn17 Mn11 Mn15 62.89(4)
Mn12 Mn11 Mn15 123.75(4)
O13 Mn12 O10 93.25(15)
O13 Mn12 O6 90.59(14)
O10 Mn12 O6 172.11(14)
O13 Mn12 O4 174.12(14)
O10 Mn12 O4 88.59(14)
O6 Mn12 O4 86.93(13)
O13 Mn12 O26 93.49(14)
O10 Mn12 O26 108.44(13)
O6 Mn12 O26 78.17(13)
O4 Mn12 O26 91.22(13)
O13 Mn12 Cl4 92.61(11)
O10 Mn12 Cl4 95.39(11)
O6 Mn12 Cl4 77.54(10)
O4 Mn12 Cl4 81.66(10)
O26 Mn12 Cl4 155.00(9)
O13 Mn12 Mn14 82.28(11)
O10 Mn12 Mn14 151.88(10)
O6 Mn12 Mn14 35.67(9)
O4 Mn12 Mn14 98.68(10)
O26 Mn12 Mn14 44.72(9)
Cl4 Mn12 Mn14 112.49(4)
O13 Mn12 Mn11 134.91(10)
O10 Mn12 Mn11 131.82(11)
O6 Mn12 Mn11 44.58(10)
O4 Mn12 Mn11 43.39(9)
O26 Mn12 Mn11 75.39(9)
Cl4 Mn12 Mn11 83.18(4)
Mn14 Mn12 Mn11 58.89(3)
O13 Mn12 Mn20 141.83(11)
O10 Mn12 Mn20 79.39(10)
O6 Mn12 Mn20 93.35(10)
O4 Mn12 Mn20 33.26(9)
O26 Mn12 Mn20 124.48(9)
Cl4 Mn12 Mn20 51.62(3)
Mn14 Mn12 Mn20 120.47(4)
Mn11 Mn12 Mn20 62.15(3)
O11 Mn13 O42 176.66(14)
O11 Mn13 O6 85.51(13)
O42 Mn13 O6 91.78(14)
O11 Mn13 O49 88.92(14)
O42 Mn13 O49 93.78(14)
O6 Mn13 O49 174.41(14)
O11 Mn13 Cl7 82.36(10)
O42 Mn13 Cl7 99.30(11)
O6 Mn13 Cl7 84.09(10)
O49 Mn13 Cl7 95.57(11)
O11 Mn13 Cl4 81.36(10)
O42 Mn13 Cl4 96.31(11)
O6 Mn13 Cl4 80.93(10)
O49 Mn13 Cl4 97.86(11)
Cl7 Mn13 Cl4 158.64(5)
O11 Mn13 Mn16 32.06(9)
O42 Mn13 Mn16 150.53(11)
O6 Mn13 Mn16 95.10(10)
O49 Mn13 Mn16 80.31(10)
Cl7 Mn13 Mn16 53.21(4)
Cl4 Mn13 Mn16 113.06(4)
O11 Mn13 Mn21 31.43(9)
O42 Mn13 Mn21 147.42(11)
O6 Mn13 Mn21 95.33(10)
O49 Mn13 Mn21 79.65(10)
Cl7 Mn13 Mn21 113.03(5)
Cl4 Mn13 Mn21 53.85(4)
Mn16 Mn13 Mn21 60.24(3)
O11 Mn13 Mn14 97.29(10)
O42 Mn13 Mn14 81.35(11)
O6 Mn13 Mn14 32.27(9)
O49 Mn13 Mn14 149.73(10)
Cl7 Mn13 Mn14 56.37(4)
Cl4 Mn13 Mn14 112.34(4)
Mn16 Mn13 Mn14 89.36(3)
Mn21 Mn13 Mn14 119.52(3)
O61 Mn14 O3 91.84(15)
O61 Mn14 O50 90.81(15)
O3 Mn14 O50 175.83(14)
O61 Mn14 O6 171.39(14)
O3 Mn14 O6 88.85(14)
O50 Mn14 O6 88.06(14)
O61 Mn14 O26 112.37(14)
O3 Mn14 O26 91.13(13)
O50 Mn14 O26 90.85(13)
O6 Mn14 O26 76.19(12)
O61 Mn14 Cl7 93.65(11)
O3 Mn14 Cl7 84.39(10)
O50 Mn14 Cl7 92.22(11)
O6 Mn14 Cl7 77.87(9)
O26 Mn14 Cl7 153.76(9)
O61 Mn14 Mn11 134.45(11)
O3 Mn14 Mn11 42.62(10)
O50 Mn14 Mn11 134.58(10)
O6 Mn14 Mn11 46.67(10)
O26 Mn14 Mn11 76.64(9)
Cl7 Mn14 Mn11 82.73(4)
O61 Mn14 Mn12 152.91(11)
O3 Mn14 Mn12 99.64(10)
O50 Mn14 Mn12 79.33(10)
O6 Mn14 Mn12 34.79(9)
O26 Mn14 Mn12 43.54(9)
Cl7 Mn14 Mn12 111.74(5)
Mn11 Mn14 Mn12 61.45(4)
O61 Mn14 Mn19 80.14(11)
O3 Mn14 Mn19 30.96(9)
O50 Mn14 Mn19 146.89(10)
O6 Mn14 Mn19 96.22(10)
O26 Mn14 Mn19 122.09(9)
Cl7 Mn14 Mn19 57.10(4)
Mn11 Mn14 Mn19 59.81(3)
Mn12 Mn14 Mn19 121.11(4)
O61 Mn14 Mn13 140.31(11)
O3 Mn14 Mn13 99.91(10)
O50 Mn14 Mn13 76.02(10)
O6 Mn14 Mn13 31.38(9)
O26 Mn14 Mn13 105.21(9)
Cl7 Mn14 Mn13 50.68(3)
Mn11 Mn14 Mn13 66.01(3)
Mn12 Mn14 Mn13 61.71(3)
Mn19 Mn14 Mn13 90.77(3)
O7 Mn15 O36 94.17(14)
O7 Mn15 O21 175.06(15)
O36 Mn15 O21 90.24(15)
O7 Mn15 O9 86.60(13)
O36 Mn15 O9 167.94(15)
O21 Mn15 O9 88.62(14)
O7 Mn15 O37 92.74(14)
O36 Mn15 O37 83.09(14)
O21 Mn15 O37 90.00(14)
O9 Mn15 O37 108.91(13)
O7 Mn15 Cl5 80.49(11)
O36 Mn15 Cl5 88.76(12)
O21 Mn15 Cl5 97.41(11)
O9 Mn15 Cl5 79.49(10)
O37 Mn15 Cl5 169.02(9)
O7 Mn15 Mn11 44.40(10)
O36 Mn15 Mn11 137.87(11)
O21 Mn15 Mn11 130.89(11)
O9 Mn15 Mn11 42.30(9)
O37 Mn15 Mn11 102.77(9)
Cl5 Mn15 Mn11 78.47(4)
O7 Mn15 Mn18 97.34(11)
O36 Mn15 Mn18 134.32(11)
O21 Mn15 Mn18 77.95(11)
O9 Mn15 Mn18 33.92(9)
O37 Mn15 Mn18 139.84(9)
Cl5 Mn15 Mn18 50.38(4)
Mn11 Mn15 Mn18 61.74(3)
O7 Mn15 Mn9 29.12(10)
O36 Mn15 Mn9 79.86(11)
O21 Mn15 Mn9 150.74(11)
O9 Mn15 Mn9 95.42(10)
O37 Mn15 Mn9 115.68(9)
Cl5 Mn15 Mn9 55.28(4)
Mn11 Mn15 Mn9 59.79(4)
Mn18 Mn15 Mn9 89.37(3)
O12 Mn16 O11 176.71(14)
O12 Mn16 O8 91.42(14)
O11 Mn16 O8 86.37(13)
O12 Mn16 O17 93.45(14)
O11 Mn16 O17 88.72(14)
O8 Mn16 O17 175.04(14)
O12 Mn16 Cl7 100.32(10)
O11 Mn16 Cl7 81.93(10)
O8 Mn16 Cl7 84.81(10)
O17 Mn16 Cl7 95.26(11)
O12 Mn16 Cl6 97.12(11)
O11 Mn16 Cl6 80.15(10)
O8 Mn16 Cl6 81.45(10)
O17 Mn16 Cl6 96.98(10)
Cl7 Mn16 Cl6 158.01(5)
O12 Mn16 Mn13 150.92(10)
O11 Mn16 Mn13 32.04(9)
O8 Mn16 Mn13 96.11(10)
O17 Mn16 Mn13 80.06(10)
Cl7 Mn16 Mn13 52.78(4)
Cl6 Mn16 Mn13 111.75(4)
O12 Mn16 Mn21 147.02(10)
O11 Mn16 Mn21 31.21(9)
O8 Mn16 Mn21 95.83(10)
O17 Mn16 Mn21 79.54(10)
Cl7 Mn16 Mn21 112.35(5)
Cl6 Mn16 Mn21 52.64(4)
Mn13 Mn16 Mn21 59.99(3)
O12 Mn16 Mn19 80.81(10)
O11 Mn16 Mn19 98.52(10)
O8 Mn16 Mn19 32.30(9)
O17 Mn16 Mn19 149.99(10)
Cl7 Mn16 Mn19 57.50(4)
Cl6 Mn16 Mn19 112.92(4)
Mn13 Mn16 Mn19 90.73(3)
Mn21 Mn16 Mn19 120.31(4)
O12 Mn16 Mn17 79.40(11)
O11 Mn16 Mn17 97.51(10)
O8 Mn16 Mn17 30.30(9)
O17 Mn16 Mn17 150.44(10)
Cl7 Mn16 Mn17 114.19(4)
Cl6 Mn16 Mn17 56.22(4)
Mn13 Mn16 Mn17 119.22(4)
Mn21 Mn16 Mn17 90.93(4)
Mn19 Mn16 Mn17 57.64(3)
O27 Mn17 O16 93.51(14)
O27 Mn17 O8 172.22(14)
O16 Mn17 O8 90.09(14)
O27 Mn17 O9 88.62(14)
O16 Mn17 O9 174.20(14)
O8 Mn17 O9 87.17(13)
O27 Mn17 O35 109.00(14)
O16 Mn17 O35 92.06(13)
O8 Mn17 O35 77.73(13)
O9 Mn17 O35 92.35(13)
O27 Mn17 Mn19 151.85(11)
O16 Mn17 Mn19 81.69(10)
O8 Mn17 Mn19 35.68(9)
O9 Mn17 Mn19 98.92(9)
O35 Mn17 Mn19 44.04(9)
O27 Mn17 Mn11 131.64(10)
O16 Mn17 Mn11 134.83(10)
O8 Mn17 Mn11 44.97(9)
O9 Mn17 Mn11 43.15(9)
O35 Mn17 Mn11 76.26(9)
Mn19 Mn17 Mn11 59.47(3)
O27 Mn17 Mn18 79.19(11)
O16 Mn17 Mn18 142.30(10)
O8 Mn17 Mn18 93.76(10)
O9 Mn17 Mn18 33.07(9)
O35 Mn17 Mn18 125.40(9)
Mn19 Mn17 Mn18 120.79(4)
Mn11 Mn17 Mn18 61.84(3)
O27 Mn17 Mn16 144.97(11)
O16 Mn17 Mn16 77.16(11)
O8 Mn17 Mn16 29.96(9)
O9 Mn17 Mn16 98.04(10)
O35 Mn17 Mn16 105.06(9)
Mn19 Mn17 Mn16 61.04(3)
Mn11 Mn17 Mn16 64.71(4)
Mn18 Mn17 Mn16 87.84(4)
O39 Mn18 O63 93.57(14)
O39 Mn18 O5 174.39(14)
O63 Mn18 O5 89.27(14)
O39 Mn18 O9 90.04(14)
O63 Mn18 O9 175.99(14)
O5 Mn18 O9 87.28(13)
O39 Mn18 Cl5 102.39(11)
O63 Mn18 Cl5 91.75(10)
O5 Mn18 Cl5 82.33(10)
O9 Mn18 Cl5 85.77(10)
O39 Mn18 Cl6 93.55(11)
O63 Mn18 Cl6 95.36(10)
O5 Mn18 Cl6 81.36(10)
O9 Mn18 Cl6 86.14(9)
Cl5 Mn18 Cl6 162.10(5)
O39 Mn18 Mn21 143.62(10)
O63 Mn18 Mn21 77.96(10)
O5 Mn18 Mn21 32.69(9)
O9 Mn18 Mn21 100.10(10)
Cl5 Mn18 Mn21 113.07(5)
Cl6 Mn18 Mn21 52.98(4)
O39 Mn18 Mn20 153.52(10)
O63 Mn18 Mn20 79.71(10)
O5 Mn18 Mn20 31.94(9)
O9 Mn18 Mn20 96.28(10)
Cl5 Mn18 Mn20 52.78(4)
Cl6 Mn18 Mn20 112.47(4)
Mn21 Mn18 Mn20 60.31(3)
O39 Mn18 Mn15 80.45(10)
O63 Mn18 Mn15 145.58(10)
O5 Mn18 Mn15 99.87(10)
O9 Mn18 Mn15 33.65(9)
Cl5 Mn18 Mn15 57.29(4)
Cl6 Mn18 Mn15 118.72(4)
Mn21 Mn18 Mn15 125.41(3)
Mn20 Mn18 Mn15 90.67(3)
O39 Mn18 Mn17 78.72(10)
O63 Mn18 Mn17 150.19(10)
O5 Mn18 Mn17 96.45(10)
O9 Mn18 Mn17 32.63(9)
Cl5 Mn18 Mn17 117.98(5)
Cl6 Mn18 Mn17 57.00(4)
Mn21 Mn18 Mn17 91.22(4)
Mn20 Mn18 Mn17 119.00(4)
Mn15 Mn18 Mn17 62.08(3)
O3 Mn19 O52 92.16(14)
O3 Mn19 O23 175.08(15)
O52 Mn19 O23 91.44(14)
O3 Mn19 O8 87.48(13)
O52 Mn19 O8 168.68(15)
O23 Mn19 O8 88.34(13)
O3 Mn19 O35 91.51(13)
O52 Mn19 O35 115.56(14)
O23 Mn19 O35 89.96(13)
O8 Mn19 O35 75.76(12)
O3 Mn19 Mn11 41.84(10)
O52 Mn19 Mn11 133.89(10)
O23 Mn19 Mn11 134.27(10)
O8 Mn19 Mn11 46.12(9)
O35 Mn19 Mn11 76.69(9)
O3 Mn19 Mn17 98.33(10)
O52 Mn19 Mn17 156.00(11)
O23 Mn19 Mn17 79.60(10)
O8 Mn19 Mn17 34.63(9)
O35 Mn19 Mn17 43.05(8)
Mn11 Mn19 Mn17 60.74(3)
O3 Mn19 Mn14 31.07(10)
O52 Mn19 Mn14 79.61(11)
O23 Mn19 Mn14 147.05(11)
O8 Mn19 Mn14 94.50(10)
O35 Mn19 Mn14 122.57(9)
Mn11 Mn19 Mn14 58.91(3)
Mn17 Mn19 Mn14 119.43(3)
O3 Mn19 Mn16 98.48(10)
O52 Mn19 Mn16 138.33(11)
O23 Mn19 Mn16 76.61(10)
O8 Mn19 Mn16 31.02(9)
O35 Mn19 Mn16 104.36(9)
Mn11 Mn19 Mn16 65.25(3)
Mn17 Mn19 Mn16 61.32(3)
Mn14 Mn19 Mn16 89.14(3)
O66 Mn20 O14 93.46(14)
O66 Mn20 O5 89.49(14)
O14 Mn20 O5 175.28(14)
O66 Mn20 O4 175.79(14)
O14 Mn20 O4 90.03(13)
O5 Mn20 O4 87.19(13)
O66 Mn20 Cl5 91.30(11)
O14 Mn20 Cl5 102.27(12)
O5 Mn20 Cl5 81.32(11)
O4 Mn20 Cl5 85.64(10)
O66 Mn20 Cl4 95.43(11)
O14 Mn20 Cl4 94.45(11)
O5 Mn20 Cl4 81.59(10)
O4 Mn20 Cl4 86.65(10)
Cl5 Mn20 Cl4 161.56(5)
O66 Mn20 Mn18 79.78(10)
O14 Mn20 Mn18 152.40(11)
O5 Mn20 Mn18 31.99(9)
O4 Mn20 Mn18 96.04(10)
Cl5 Mn20 Mn18 51.70(4)
Cl4 Mn20 Mn18 112.73(4)
O66 Mn20 Mn21 78.19(10)
O14 Mn20 Mn21 145.40(11)
O5 Mn20 Mn21 32.06(10)
O4 Mn20 Mn21 100.21(9)
Cl5 Mn20 Mn21 111.34(5)
Cl4 Mn20 Mn21 53.83(4)
Mn18 Mn20 Mn21 59.67(3)
O66 Mn20 Mn9 144.73(10)
O14 Mn20 Mn9 80.35(11)
O5 Mn20 Mn9 99.32(10)
O4 Mn20 Mn9 33.86(9)
Cl5 Mn20 Mn9 56.98(4)
Cl4 Mn20 Mn9 119.55(4)
Mn18 Mn20 Mn9 89.81(3)
Mn21 Mn20 Mn9 124.89(3)
O66 Mn20 Mn12 150.34(11)
O14 Mn20 Mn12 79.26(10)
O5 Mn20 Mn12 96.37(10)
O4 Mn20 Mn12 32.99(9)
Cl5 Mn20 Mn12 118.31(4)
Cl4 Mn20 Mn12 57.07(4)
Mn18 Mn20 Mn12 118.98(3)
Mn21 Mn20 Mn12 91.52(3)
Mn9 Mn20 Mn12 62.86(3)
O11 Mn21 O40 177.25(14)
O11 Mn21 O51 89.24(14)
O40 Mn21 O51 93.26(14)
O11 Mn21 O5 86.23(13)
O40 Mn21 O5 91.26(14)
O51 Mn21 O5 175.45(14)
O11 Mn21 Cl6 82.56(10)
O40 Mn21 Cl6 98.18(11)
O51 Mn21 Cl6 98.33(11)
O5 Mn21 Cl6 81.56(10)
O11 Mn21 Cl4 82.26(10)
O40 Mn21 Cl4 96.22(11)
O51 Mn21 Cl4 98.66(11)
O5 Mn21 Cl4 80.28(10)
Cl6 Mn21 Cl4 156.99(5)
O11 Mn21 Mn13 31.64(10)
O40 Mn21 Mn13 147.93(11)
O51 Mn21 Mn13 80.14(10)
O5 Mn21 Mn13 95.72(9)
Cl6 Mn21 Mn13 113.78(4)
Cl4 Mn21 Mn13 54.60(4)
O11 Mn21 Mn16 31.44(9)
O40 Mn21 Mn16 150.34(11)
O51 Mn21 Mn16 80.21(11)
O5 Mn21 Mn16 96.11(10)
Cl6 Mn21 Mn16 54.94(4)
Cl4 Mn21 Mn16 113.32(5)
Mn13 Mn21 Mn16 59.76(4)
O11 Mn21 Mn18 97.44(10)
O40 Mn21 Mn18 80.97(11)
O51 Mn21 Mn18 149.26(11)
O5 Mn21 Mn18 32.49(9)
Cl6 Mn21 Mn18 53.37(4)
Cl4 Mn21 Mn18 111.93(5)
Mn13 Mn21 Mn18 119.73(3)
Mn16 Mn21 Mn18 89.98(4)
O11 Mn21 Mn20 97.03(10)
O40 Mn21 Mn20 80.24(10)
O51 Mn21 Mn20 148.99(11)
O5 Mn21 Mn20 31.82(9)
Cl6 Mn21 Mn20 112.57(4)
Cl4 Mn21 Mn20 52.67(4)
Mn13 Mn21 Mn20 89.42(3)
Mn16 Mn21 Mn20 119.36(4)
Mn18 Mn21 Mn20 60.02(4)
Mn20 Cl4 Mn21 73.50(5)
Mn20 Cl4 Mn13 112.89(6)
Mn21 Cl4 Mn13 71.55(5)
Mn20 Cl4 Mn12 71.31(4)
Mn21 Cl4 Mn12 112.01(5)
Mn13 Cl4 Mn12 71.64(4)
Mn18 Cl5 Mn20 75.52(5)
Mn18 Cl5 Mn9 112.93(5)
Mn20 Cl5 Mn9 71.85(4)
Mn18 Cl5 Mn15 72.33(5)
Mn20 Cl5 Mn15 112.97(5)
Mn9 Cl5 Mn15 69.43(5)
Mn21 Cl6 Mn18 73.64(4)
Mn21 Cl6 Mn16 72.42(4)
Mn18 Cl6 Mn16 113.06(5)
Mn13 Cl7 Mn16 74.01(5)
Mn13 Cl7 Mn14 72.95(5)
Mn16 Cl7 Mn14 111.15(5)
O69 P9 O72 110.0(2)
O69 P9 O36 107.2(2)
O72 P9 O36 111.4(2)
O69 P9 C16 111.3(2)
O72 P9 C16 108.7(2)
O36 P9 C16 108.2(2)
O63 P10 O66 112.27(19)
O63 P10 O40 110.33(18)
O66 P10 O40 110.35(19)
O63 P10 C34 108.3(2)
O66 P10 C34 107.9(2)
O40 P10 C34 107.5(2)
O26 P11 O46 111.15(19)
O26 P11 O41 109.53(19)
O46 P11 O41 111.8(2)
O26 P11 C11 107.7(2)
O46 P11 C11 105.0(2)
O41 P11 C11 111.5(2)
O64 P12 O61 112.5(2)
O64 P12 O52 111.4(2)
O61 P12 O52 112.1(2)
O64 P12 C28 108.3(2)
O61 P12 C28 104.7(2)
O52 P12 C28 107.4(2)
O51 P13 O17 111.56(19)
O51 P13 O49 110.87(19)
O17 P13 O49 111.50(19)
O51 P13 C37 107.4(2)
O17 P13 C37 106.5(2)
O49 P13 C37 108.8(2)
O50 P14 O42 111.05(19)
O50 P14 O13 112.07(19)
O42 P14 O13 109.63(18)
O50 P14 C32 107.9(2)
O42 P14 C32 108.1(2)
O13 P14 C32 107.9(2)
O35 P15 O37 109.07(19)
O35 P15 O62 110.12(19)
O37 P15 O62 112.04(19)
O35 P15 C27 108.6(2)
O37 P15 C27 111.5(2)
O62 P15 C27 105.4(2)
O33 P16 O10 112.12(19)
O33 P16 O14 110.1(2)
O10 P16 O14 111.51(19)
O33 P16 C35 107.9(2)
O10 P16 C35 106.8(2)
O14 P16 C35 108.2(2)
O23 P17 O16 112.29(19)
O23 P17 O12 111.08(19)
O16 P17 O12 110.19(18)
O23 P17 C38 108.7(2)
O16 P17 C38 106.5(2)
O12 P17 C38 107.8(2)
O27 P18 O21 111.34(19)
O27 P18 O39 111.68(19)
O21 P18 O39 110.39(19)
O27 P18 C36 107.0(2)
O21 P18 C36 108.0(2)
O39 P18 C36 108.3(2)
Mn19 O3 Mn14 117.97(16)
Mn19 O3 Mn11 103.00(14)
Mn14 O3 Mn11 101.47(15)
Mn12 O4 Mn20 113.75(16)
Mn12 O4 Mn9 121.10(15)
Mn20 O4 Mn9 112.45(15)
Mn12 O4 Mn11 100.28(13)
Mn20 O4 Mn11 105.30(13)
Mn9 O4 Mn11 100.74(14)
Mn20 O5 Mn18 116.07(16)
Mn20 O5 Mn21 116.12(17)
Mn18 O5 Mn21 114.82(15)
Mn20 O5 Mn11 98.83(12)
Mn18 O5 Mn11 98.32(13)
Mn21 O5 Mn11 109.31(13)
Mn13 O6 Mn12 119.82(17)
Mn13 O6 Mn14 116.35(15)
Mn12 O6 Mn14 109.54(14)
Mn13 O6 Mn11 112.60(14)
Mn12 O6 Mn11 99.50(13)
Mn14 O6 Mn11 94.91(13)
Mn15 O7 Mn9 121.85(17)
Mn15 O7 Mn11 101.23(14)
Mn9 O7 Mn11 101.13(15)
Mn16 O8 Mn17 119.74(15)
Mn16 O8 Mn19 116.68(15)
Mn17 O8 Mn19 109.70(15)
Mn16 O8 Mn11 112.06(15)
Mn17 O8 Mn11 98.81(13)
Mn19 O8 Mn11 95.68(12)
Mn17 O9 Mn15 119.95(16)
Mn17 O9 Mn18 114.30(15)
Mn15 O9 Mn18 112.43(15)
Mn17 O9 Mn11 100.35(13)
Mn15 O9 Mn11 101.68(13)
Mn18 O9 Mn11 105.12(14)
P16 O10 Mn12 121.4(2)
Mn21 O11 Mn13 116.93(16)
Mn21 O11 Mn16 117.35(16)
Mn13 O11 Mn16 115.90(16)
P17 O12 Mn16 119.12(18)
P14 O13 Mn12 119.9(2)
P16 O14 Mn20 119.38(19)
P17 O16 Mn17 120.29(19)
P13 O17 Mn16 119.61(18)
P18 O21 Mn15 120.9(2)
P17 O23 Mn19 120.87(19)
P11 O26 Mn12 140.04(19)
P11 O26 Mn14 126.54(19)
Mn12 O26 Mn14 91.74(13)
P18 O27 Mn17 121.8(2)
P16 O33 Mn9 121.7(2)
P15 O35 Mn17 139.04(19)
P15 O35 Mn19 126.54(18)
Mn17 O35 Mn19 92.91(13)
P9 O36 Mn15 133.1(2)
P15 O37 Mn8 119.73(19)
P15 O37 Mn15 123.17(19)
Mn8 O37 Mn15 103.06(14)
P18 O39 Mn18 119.92(19)
P10 O40 Mn21 118.8(2)
P11 O41 Mn7 117.76(19)
P11 O41 Mn9 122.96(18)
Mn7 O41 Mn9 105.80(14)
P14 O42 Mn13 118.9(2)
P11 O46 Mn10 136.3(2)
P13 O49 Mn13 118.81(19)
P14 O50 Mn14 122.16(19)
P13 O51 Mn21 119.0(2)
P12 O52 Mn19 125.3(2)
Mn10 O55 Mn8 125.59(18)
Mn10 O55 Mn7 124.29(17)
Mn8 O55 Mn7 100.31(14)
P12 O61 Mn14 126.3(2)
P15 O62 Mn10 135.2(2)
P10 O63 Mn18 120.66(19)
P12 O64 Mn10 129.2(2)
P10 O66 Mn20 120.72(19)
P9 O69 Mn7 107.9(2)
P9 O69 Mn8 104.40(18)
Mn7 O69 Mn8 99.46(15)
P9 O72 Mn9 134.2(2)
C6 N1 C110 117.5(5)
C6 N1 Mn8 122.4(4)
C110 N1 Mn8 120.1(4)
C21 N8 C108 116.4(5)
C21 N8 Mn7 124.7(4)
C108 N8 Mn7 117.9(4)
C6 C1 C101 118.1(7)
C6 C1 H1A 120.9
C101 C1 H1A 120.9
C37 C2 H2A 109.5
C37 C2 H2B 109.5
H2A C2 H2B 109.5
C37 C2 H2C 109.5
H2A C2 H2C 109.5
H2B C2 H2C 109.5
C11 C3 H3A 109.5
C11 C3 H3B 109.5
H3A C3 H3B 109.5
C11 C3 H3C 109.5
H3A C3 H3C 109.5
H3B C3 H3C 109.5
C27 C4 H4A 109.5
C27 C4 H4B 109.5
H4A C4 H4B 109.5
C27 C4 H4C 109.5
H4A C4 H4C 109.5
H4B C4 H4C 109.5
C27 C5 H5A 109.5
C27 C5 H5B 109.5
H5A C5 H5B 109.5
C27 C5 H5C 109.5
H5A C5 H5C 109.5
H5B C5 H5C 109.5
N1 C6 C1 123.9(7)
N1 C6 H6A 118.0
C1 C6 H6A 118.0
C32 C7 H7A 109.5
C32 C7 H7B 109.5
H7A C7 H7B 109.5
C32 C7 H7C 109.5
H7A C7 H7C 109.5
H7B C7 H7C 109.5
C28 C8 H8A 109.5
C28 C8 H8B 109.5
H8A C8 H8B 109.5
C28 C8 H8C 109.5
H8A C8 H8C 109.5
H8B C8 H8C 109.5
C27 C9 H9A 109.5
C27 C9 H9B 109.5
H9A C9 H9B 109.5
C27 C9 H9C 109.5
H9A C9 H9C 109.5
H9B C9 H9C 109.5
C32 C10 H10A 109.5
C32 C10 H10B 109.5
H10A C10 H10B 109.5
C32 C10 H10C 109.5
H10A C10 H10C 109.5
H10B C10 H10C 109.5
C111 C11 C3 110.6(5)
C111 C11 C109 111.4(5)
C3 C11 C109 108.5(5)
C111 C11 P11 109.9(4)
C3 C11 P11 109.1(4)
C109 C11 P11 107.3(4)
C16 C12 H12A 109.5
C16 C12 H12B 109.5
H12A C12 H12B 109.5
C16 C12 H12C 109.5
H12A C12 H12C 109.5
H12B C12 H12C 109.5
C37 C13 H13A 109.5
C37 C13 H13B 109.5
H13A C13 H13B 109.5
C37 C13 H13C 109.5
H13A C13 H13C 109.5
H13B C13 H13C 109.5
C34 C14 H14A 109.5
C34 C14 H14B 109.5
H14A C14 H14B 109.5
C34 C14 H14C 109.5
H14A C14 H14C 109.5
H14B C14 H14C 109.5
C34 C15 H15A 109.5
C34 C15 H15B 109.5
H15A C15 H15B 109.5
C34 C15 H15C 109.5
H15A C15 H15C 109.5
H15B C15 H15C 109.5
C12 C16 C104 111.7(6)
C12 C16 C103 108.9(6)
C104 C16 C103 109.2(5)
C12 C16 P9 109.9(4)
C104 C16 P9 108.9(4)
C103 C16 P9 108.2(4)
C35 C17 H17A 109.5
C35 C17 H17B 109.5
H17A C17 H17B 109.5
C35 C17 H17C 109.5
H17A C17 H17C 109.5
H17B C17 H17C 109.5
C36 C18 H18A 109.5
C36 C18 H18B 109.5
H18A C18 H18B 109.5
C36 C18 H18C 109.5
H18A C18 H18C 109.5
H18B C18 H18C 109.5
C38 C19 H19A 109.5
C38 C19 H19B 109.5
H19A C19 H19B 109.5
C38 C19 H19C 109.5
H19A C19 H19C 109.5
H19B C19 H19C 109.5
C38 C20 H20A 109.5
C38 C20 H20B 109.5
H20A C20 H20B 109.5
C38 C20 H20C 109.5
H20A C20 H20C 109.5
H20B C20 H20C 109.5
N8 C21 C105 123.7(6)
N8 C21 H21A 118.1
C105 C21 H21A 118.1
C37 C22 H22A 109.5
C37 C22 H22B 109.5
H22A C22 H22B 109.5
C37 C22 H22C 109.5
H22A C22 H22C 109.5
H22B C22 H22C 109.5
C32 C23 H23A 109.5
C32 C23 H23B 109.5
H23A C23 H23B 109.5
C32 C23 H23C 109.5
H23A C23 H23C 109.5
H23B C23 H23C 109.5
C36 C24 H24A 109.5
C36 C24 H24B 109.5
H24A C24 H24B 109.5
C36 C24 H24C 109.5
H24A C24 H24C 109.5
H24B C24 H24C 109.5
C35 C25 H25A 109.5
C35 C25 H25B 109.5
H25A C25 H25B 109.5
C35 C25 H25C 109.5
H25A C25 H25C 109.5
H25B C25 H25C 109.5
C36 C26 H26A 109.5
C36 C26 H26B 109.5
H26A C26 H26B 109.5
C36 C26 H26C 109.5
H26A C26 H26C 109.5
H26B C26 H26C 109.5
C4 C27 C9 109.7(5)
C4 C27 C5 110.1(5)
C9 C27 C5 110.2(5)
C4 C27 P15 109.4(4)
C9 C27 P15 109.7(4)
C5 C27 P15 107.8(4)
C8 C28 C102 110.8(5)
C8 C28 C100 111.0(5)
C102 C28 C100 110.0(5)
C8 C28 P12 109.9(4)
C102 C28 P12 107.6(4)
C100 C28 P12 107.5(4)
C38 C29 H29A 109.5
C38 C29 H29B 109.5
H29A C29 H29B 109.5
C38 C29 H29C 109.5
H29A C29 H29C 109.5
H29B C29 H29C 109.5
C35 C30 H30A 109.5
C35 C30 H30B 109.5
H30A C30 H30B 109.5
C35 C30 H30C 109.5
H30A C30 H30C 109.5
H30B C30 H30C 109.5
C34 C31 H31A 109.5
C34 C31 H31B 109.5
H31A C31 H31B 109.5
C34 C31 H31C 109.5
H31A C31 H31C 109.5
H31B C31 H31C 109.5
C10 C32 C23 111.0(5)
C10 C32 C7 110.0(4)
C23 C32 C7 109.6(4)
C10 C32 P14 108.9(4)
C23 C32 P14 109.4(3)
C7 C32 P14 108.0(4)
C14 C34 C15 110.8(4)
C14 C34 C31 110.6(4)
C15 C34 C31 110.1(4)
C14 C34 P10 109.3(3)
C15 C34 P10 108.6(3)
C31 C34 P10 107.4(3)
C25 C35 C17 110.9(4)
C25 C35 C30 108.6(4)
C17 C35 C30 110.8(4)
C25 C35 P16 109.0(4)
C17 C35 P16 109.8(4)
C30 C35 P16 107.7(3)
C24 C36 C26 110.8(5)
C24 C36 C18 110.3(4)
C26 C36 C18 110.6(4)
C24 C36 P18 109.2(4)
C26 C36 P18 107.8(3)
C18 C36 P18 108.0(4)
C22 C37 C13 109.5(5)
C22 C37 C2 110.4(5)
C13 C37 C2 110.5(5)
C22 C37 P13 109.7(4)
C13 C37 P13 108.3(4)
C2 C37 P13 108.3(4)
C19 C38 C29 110.5(4)
C19 C38 C20 109.7(4)
C29 C38 C20 110.0(5)
C19 C38 P17 109.1(4)
C29 C38 P17 108.6(3)
C20 C38 P17 108.8(3)
C28 C100 H10D 109.5
C28 C100 H10E 109.5
H10D C100 H10E 109.5
C28 C100 H10F 109.5
H10D C100 H10F 109.5
H10E C100 H10F 109.5
C120 C101 C1 118.8(7)
C120 C101 H10G 120.6
C1 C101 H10G 120.6
C28 C102 H10H 109.5
C28 C102 H10I 109.5
H10H C102 H10I 109.5
C28 C102 H10J 109.5
H10H C102 H10J 109.5
H10I C102 H10J 109.5
C16 C103 H10K 109.5
C16 C103 H10L 109.5
H10K C103 H10L 109.5
C16 C103 H10M 109.5
H10K C103 H10M 109.5
H10L C103 H10M 109.5
C16 C104 H10N 109.5
C16 C104 H10O 109.5
H10N C104 H10O 109.5
C16 C104 H10P 109.5
H10N C104 H10P 109.5
H10O C104 H10P 109.5
C107 C105 C21 118.8(7)
C107 C105 H10Q 120.6
C21 C105 H10Q 120.6
C108 C106 C107 119.1(6)
C108 C106 H10R 120.4
C107 C106 H10R 120.4
C105 C107 C106 119.5(7)
C105 C107 H10S 120.2
C106 C107 H10S 120.2
C106 C108 N8 122.3(7)
C106 C108 H10T 118.9
N8 C108 H10T 118.9
C11 C109 H10U 109.5
C11 C109 H10V 109.5
H10U C109 H10V 109.5
C11 C109 H10W 109.5
H10U C109 H10W 109.5
H10V C109 H10W 109.5
N1 C110 C120 121.5(6)
N1 C110 H11A 119.3
C120 C110 H11A 119.3
C11 C111 H11B 109.5
C11 C111 H11C 109.5
H11B C111 H11C 109.5
C11 C111 H11D 109.5
H11B C111 H11D 109.5
H11C C111 H11D 109.5
C101 C120 C110 120.1(7)
C101 C120 H12D 120.0
C110 C120 H12D 120.0
O60 Mn1 O47 176.33(16)
O60 Mn1 O31 90.25(14)
O47 Mn1 O31 89.07(15)
O60 Mn1 O30 89.56(14)
O47 Mn1 O30 90.96(14)
O31 Mn1 O30 177.45(15)
O60 Mn1 N3 93.04(15)
O47 Mn1 N3 90.60(15)
O31 Mn1 N3 93.01(15)
O30 Mn1 N3 89.54(15)
O53 Mn2 O28 89.06(14)
O53 Mn2 O44 176.24(14)
O28 Mn2 O44 90.00(14)
O53 Mn2 O38 90.87(14)
O28 Mn2 O38 177.25(14)
O44 Mn2 O38 89.90(14)
O53 Mn2 N7 90.28(15)
O28 Mn2 N7 92.95(14)
O44 Mn2 N7 93.40(15)
O38 Mn2 N7 89.80(14)
O56 Mn3 O25 176.30(15)
O56 Mn3 O18 90.40(14)
O25 Mn3 O18 89.75(14)
O56 Mn3 O24 89.80(14)
O25 Mn3 O24 89.88(14)
O18 Mn3 O24 177.25(15)
O56 Mn3 N4 89.29(15)
O25 Mn3 N4 94.40(15)
O18 Mn3 N4 90.39(15)
O24 Mn3 N4 92.35(15)
O29 Mn4 O32 90.60(15)
O29 Mn4 O15 177.78(14)
O32 Mn4 O15 89.32(15)
O29 Mn4 O19 89.61(15)
O32 Mn4 O19 178.40(15)
O15 Mn4 O19 90.41(15)
O29 Mn4 N2 89.33(15)
O32 Mn4 N2 89.93(15)
O15 Mn4 N2 92.89(15)
O19 Mn4 N2 91.66(15)
O34 Mn5 O48 90.21(15)
O34 Mn5 O54 177.44(14)
O48 Mn5 O54 89.90(15)
O34 Mn5 O45 89.39(15)
O48 Mn5 O45 177.74(14)
O54 Mn5 O45 90.40(15)
O34 Mn5 N6 89.82(15)
O48 Mn5 N6 90.55(14)
O54 Mn5 N6 92.74(15)
O45 Mn5 N6 91.68(14)
O70 Mn6 O58 89.81(14)
O70 Mn6 O57 175.69(15)
O58 Mn6 O57 89.79(14)
O70 Mn6 O22 89.76(14)
O58 Mn6 O22 177.14(14)
O57 Mn6 O22 90.43(14)
O70 Mn6 N9 95.41(15)
O58 Mn6 N9 93.93(15)
O57 Mn6 N9 88.91(15)
O22 Mn6 N9 88.93(15)
O25 P1 O28 112.21(19)
O25 P1 O58 112.71(19)
O28 P1 O58 112.15(19)
O25 P1 C91 106.2(2)
O28 P1 C91 106.4(2)
O58 P1 C91 106.7(2)
O47 P2 O38 111.83(19)
O47 P2 O15 112.88(19)
O38 P2 O15 111.66(19)
O47 P2 C89 106.6(2)
O38 P2 C89 107.6(2)
O15 P2 C89 105.9(2)
O54 P3 O29 112.21(19)
O54 P3 O56 112.11(19)
O29 P3 O56 112.44(18)
O54 P3 C83 106.3(2)
O29 P3 C83 106.8(2)
O56 P3 C83 106.5(2)
O44 P4 O19 112.55(19)
O44 P4 O24 112.56(19)
O19 P4 O24 111.61(18)
O44 P4 C90 106.1(2)
O19 P4 C90 107.2(2)
O24 P4 C90 106.3(2)
O30 P5 O70 112.34(19)
O30 P5 O53 111.54(19)
O70 P5 O53 112.41(19)
O30 P5 C85 107.3(2)
O70 P5 C85 105.6(2)
O53 P5 C85 107.2(2)
O60 P6 O34 112.5(2)
O60 P6 O22 112.03(18)
O34 P6 O22 111.57(19)
O60 P6 C87 106.4(2)
O34 P6 C87 106.3(2)
O22 P6 C87 107.6(2)
O32 P7 O48 112.42(19)
O32 P7 O31 112.12(19)
O48 P7 O31 112.07(19)
O32 P7 C84 106.8(2)
O48 P7 C84 106.1(2)
O31 P7 C84 106.8(2)
O57 P8 O45 112.26(19)
O57 P8 O18 112.45(19)
O45 P8 O18 111.76(19)
O57 P8 C88 106.3(2)
O45 P8 C88 106.8(2)
O18 P8 C88 106.7(2)
P2 O15 Mn4 137.4(2)
P8 O18 Mn3 137.2(2)
P4 O19 Mn4 135.5(2)
P6 O22 Mn6 136.0(2)
P4 O24 Mn3 136.8(2)
P1 O25 Mn3 138.4(2)
P1 O28 Mn2 137.5(2)
P3 O29 Mn4 138.6(2)
P5 O30 Mn1 137.7(2)
P7 O31 Mn1 136.7(2)
P7 O32 Mn4 138.4(2)
P6 O34 Mn5 139.1(2)
P2 O38 Mn2 136.7(2)
P4 O44 Mn2 140.2(2)
P8 O45 Mn5 136.2(2)
P2 O47 Mn1 139.3(2)
P7 O48 Mn5 138.2(2)
P5 O53 Mn2 136.9(2)
P3 O54 Mn5 135.5(2)
P3 O56 Mn3 136.9(2)
P8 O57 Mn6 138.7(2)
P1 O58 Mn6 136.1(2)
P6 O60 Mn1 138.0(2)
P5 O70 Mn6 138.1(2)
C48 N2 C117 116.6(5)
C48 N2 Mn4 120.3(4)
C117 N2 Mn4 122.0(4)
C54 N3 C79 117.1(5)
C54 N3 Mn1 121.1(4)
C79 N3 Mn1 121.4(4)
C58 N4 C62 117.6(5)
C58 N4 Mn3 121.4(4)
C62 N4 Mn3 120.3(4)
C65 N6 C80 118.4(4)
C65 N6 Mn5 119.7(3)
C80 N6 Mn5 121.8(4)
C64 N7 C81 117.0(4)
C64 N7 Mn2 121.6(3)
C81 N7 Mn2 120.9(3)
C69 N9 C73 117.3(5)
C69 N9 Mn6 120.9(4)
C73 N9 Mn6 120.1(3)
C91 C40 H40A 109.5
C91 C40 H40B 109.5
H40A C40 H40B 109.5
C91 C40 H40C 109.5
H40A C40 H40C 109.5
H40B C40 H40C 109.5
C118 C41 C54 117.8(6)
C118 C41 H41A 121.1
C54 C41 H41A 121.1
C64 C42 C119 119.0(5)
C64 C42 H42A 120.5
C119 C42 H42A 120.5
C85 C43 H43A 109.5
C85 C43 H43B 109.5
H43A C43 H43B 109.5
C85 C43 H43C 109.5
H43A C43 H43C 109.5
H43B C43 H43C 109.5
C85 C44 H44A 109.5
C85 C44 H44B 109.5
H44A C44 H44B 109.5
C85 C44 H44C 109.5
H44A C44 H44C 109.5
H44B C44 H44C 109.5
C57 C45 C65 118.5(6)
C57 C45 H45A 120.8
C65 C45 H45A 120.8
C88 C46 H46A 109.5
C88 C46 H46B 109.5
H46A C46 H46B 109.5
C88 C46 H46C 109.5
H46A C46 H46C 109.5
H46B C46 H46C 109.5
C91 C47 H47A 109.5
C91 C47 H47B 109.5
H47A C47 H47B 109.5
C91 C47 H47C 109.5
H47A C47 H47C 109.5
H47B C47 H47C 109.5
N2 C48 C123 124.2(7)
N2 C48 H48A 117.9
C123 C48 H48A 117.9
C83 C49 H49A 109.5
C83 C49 H49B 109.5
H49A C49 H49B 109.5
C83 C49 H49C 109.5
H49A C49 H49C 109.5
H49B C49 H49C 109.5
C83 C50 H50A 109.5
C83 C50 H50B 109.5
H50A C50 H50B 109.5
C83 C50 H50C 109.5
H50A C50 H50C 109.5
H50B C50 H50C 109.5
C79 C51 C118 119.3(7)
C79 C51 H51A 120.4
C118 C51 H51A 120.4
C87 C52 H52A 109.5
C87 C52 H52B 109.5
H52A C52 H52B 109.5
C87 C52 H52C 109.5
H52A C52 H52C 109.5
H52B C52 H52C 109.5
C89 C53 H53A 109.5
C89 C53 H53B 109.5
H53A C53 H53B 109.5
C89 C53 H53C 109.5
H53A C53 H53C 109.5
H53B C53 H53C 109.5
N3 C54 C41 123.7(6)
N3 C54 H54A 118.1
C41 C54 H54A 118.1
C112 C55 C62 119.4(6)
C112 C55 H55A 120.3
C62 C55 H55A 120.3
C88 C56 H56A 109.5
C88 C56 H56B 109.5
H56A C56 H56B 109.5
C88 C56 H56C 109.5
H56A C56 H56C 109.5
H56B C56 H56C 109.5
C45 C57 C63 119.2(5)
C45 C57 H57A 120.4
C63 C57 H57A 120.4
N4 C58 C114 123.1(6)
N4 C58 H58A 118.4
C114 C58 H58A 118.4
C76 C59 C73 118.2(6)
C76 C59 H59A 120.9
C73 C59 H59A 120.9
C119 C60 C81 119.1(5)
C119 C60 H60A 120.4
C81 C60 H60A 120.4
C84 C61 H61A 109.5
C84 C61 H61B 109.5
H61A C61 H61B 109.5
C84 C61 H61C 109.5
H61A C61 H61C 109.5
H61B C61 H61C 109.5
N4 C62 C55 121.8(6)
N4 C62 H62A 119.1
C55 C62 H62A 119.1
C57 C63 C80 118.9(6)
C57 C63 H63A 120.6
C80 C63 H63A 120.6
N7 C64 C42 123.4(5)
N7 C64 H64A 118.3
C42 C64 H64A 118.3
N6 C65 C45 122.8(5)
N6 C65 H65A 118.6
C45 C65 H65A 118.6
C85 C66 H66A 109.5
C85 C66 H66B 109.5
H66A C66 H66B 109.5
C85 C66 H66C 109.5
H66A C66 H66C 109.5
H66B C66 H66C 109.5
C87 C67 H67A 109.5
C87 C67 H67B 109.5
H67A C67 H67B 109.5
C87 C67 H67C 109.5
H67A C67 H67C 109.5
H67B C67 H67C 109.5
C76 C68 C69 119.1(6)
C76 C68 H68A 120.5
C69 C68 H68A 120.5
N9 C69 C68 122.6(6)
N9 C69 H69A 118.7
C68 C69 H69A 118.7
C91 C70 H70A 109.5
C91 C70 H70B 109.5
H70A C70 H70B 109.5
C91 C70 H70C 109.5
H70A C70 H70C 109.5
H70B C70 H70C 109.5
C84 C71 H71A 109.5
C84 C71 H71B 109.5
H71A C71 H71B 109.5
C84 C71 H71C 109.5
H71A C71 H71C 109.5
H71B C71 H71C 109.5
C83 C72 H72A 109.5
C83 C72 H72B 109.5
H72A C72 H72B 109.5
C83 C72 H72C 109.5
H72A C72 H72C 109.5
H72B C72 H72C 109.5
N9 C73 C59 123.2(5)
N9 C73 H73A 118.4
C59 C73 H73A 118.4
C88 C74 H74A 109.5
C88 C74 H74B 109.5
H74A C74 H74B 109.5
C88 C74 H74C 109.5
H74A C74 H74C 109.5
H74B C74 H74C 109.5
C87 C75 H75A 109.5
C87 C75 H75B 109.5
H75A C75 H75B 109.5
C87 C75 H75C 109.5
H75A C75 H75C 109.5
H75B C75 H75C 109.5
C68 C76 C59 119.6(5)
C68 C76 H76A 120.2
C59 C76 H76A 120.2
C90 C77 H77A 109.5
C90 C77 H77B 109.5
H77A C77 H77B 109.5
C90 C77 H77C 109.5
H77A C77 H77C 109.5
H77B C77 H77C 109.5
C90 C78 H78A 109.5
C90 C78 H78B 109.5
H78A C78 H78B 109.5
C90 C78 H78C 109.5
H78A C78 H78C 109.5
H78B C78 H78C 109.5
N3 C79 C51 122.7(6)
N3 C79 H79A 118.7
C51 C79 H79A 118.7
N6 C80 C63 122.3(6)
N6 C80 H80A 118.8
C63 C80 H80A 118.8
N7 C81 C60 123.0(5)
N7 C81 H81A 118.5
C60 C81 H81A 118.5
C90 C82 H82A 109.5
C90 C82 H82B 109.5
H82A C82 H82B 109.5
C90 C82 H82C 109.5
H82A C82 H82C 109.5
H82B C82 H82C 109.5
C72 C83 C49 110.6(5)
C72 C83 C50 108.7(5)
C49 C83 C50 110.8(5)
C72 C83 P3 109.4(4)
C49 C83 P3 109.1(4)
C50 C83 P3 108.1(4)
C116 C84 C61 111.4(5)
C116 C84 C71 109.1(5)
C61 C84 C71 110.0(5)
C116 C84 P7 109.2(4)
C61 C84 P7 107.8(4)
C71 C84 P7 109.3(3)
C66 C85 C44 111.5(5)
C66 C85 C43 110.1(4)
C44 C85 C43 109.5(4)
C66 C85 P5 108.4(4)
C44 C85 P5 109.0(4)
C43 C85 P5 108.3(4)
C52 C87 C75 109.7(4)
C52 C87 C67 111.5(5)
C75 C87 C67 109.4(4)
C52 C87 P6 109.2(4)
C75 C87 P6 107.8(4)
C67 C87 P6 109.1(4)
C74 C88 C56 109.3(5)
C74 C88 C46 110.1(5)
C56 C88 C46 109.5(5)
C74 C88 P8 109.8(4)
C56 C88 P8 109.3(3)
C46 C88 P8 108.8(4)
C113 C89 C115 110.3(5)
C113 C89 C53 110.5(5)
C115 C89 C53 109.9(5)
C113 C89 P2 108.1(4)
C115 C89 P2 109.1(4)
C53 C89 P2 108.9(4)
C78 C90 C77 109.6(4)
C78 C90 C82 109.3(4)
C77 C90 C82 110.6(4)
C78 C90 P4 109.8(4)
C77 C90 P4 109.4(3)
C82 C90 P4 108.0(3)
C40 C91 C47 110.3(4)
C40 C91 C70 110.5(5)
C47 C91 C70 110.7(4)
C40 C91 P1 108.8(4)
C47 C91 P1 108.0(3)
C70 C91 P1 108.5(3)
C55 C112 C114 119.4(6)
C55 C112 H11E 120.3
C114 C112 H11E 120.3
C89 C113 H11F 109.5
C89 C113 H11G 109.5
H11F C113 H11G 109.5
C89 C113 H11H 109.5
H11F C113 H11H 109.5
H11G C113 H11H 109.5
C58 C114 C112 118.7(6)
C58 C114 H11I 120.7
C112 C114 H11I 120.7
C89 C115 H11J 109.5
C89 C115 H11K 109.5
H11J C115 H11K 109.5
C89 C115 H11L 109.5
H11J C115 H11L 109.5
H11K C115 H11L 109.5
C84 C116 H11M 109.5
C84 C116 H11N 109.5
H11M C116 H11N 109.5
C84 C116 H11O 109.5
H11M C116 H11O 109.5
H11N C116 H11O 109.5
N2 C117 C121 125.3(7)
N2 C117 H11P 117.4
C121 C117 H11P 117.4
C41 C118 C51 119.4(6)
C41 C118 H11Q 120.3
C51 C118 H11Q 120.3
C60 C119 C42 118.4(5)
C60 C119 H11R 120.8
C42 C119 H11R 120.8
C117 C121 C122 116.9(8)
C117 C121 H12E 121.6
C122 C121 H12E 121.6
C121 C122 C123 118.6(8)
C121 C122 H12F 120.7
C123 C122 H12F 120.7
C48 C123 C122 118.5(8)
C48 C123 H12G 120.8
C122 C123 H12G 120.8
N10 C124 C125 177.7(14)
N11 C126 C127 177.9(11)
N17 C138 C139 166(3)
N18 C140 C141 175(3)
N13 C130 C131 156(4)
N15 C134 C135 171(4)
N14 C132 C133 161(3)
N12 C128 C129 168(3)
N16 C136 C137 164(3)
N19 C142 C143 147(4)

loop_
_geom_bond_atom_site_label_1
_geom_bond_atom_site_label_2
_geom_bond_distance
Mn7 O41 2.155(4)
Mn7 N8 2.219(5)
Mn7 O55 2.229(4)
Mn7 O69 2.233(4)
Mn7 Cl2 2.364(2)
Mn8 O37 2.158(3)
Mn8 O55 2.226(4)
Mn8 N1 2.243(5)
Mn8 O69 2.250(4)
Mn8 Cl3 2.3975(19)
Mn9 O7 1.872(3)
Mn9 O72 1.917(3)
Mn9 O33 1.927(3)
Mn9 O4 1.960(3)
Mn9 O41 2.250(3)
Mn9 Cl5 2.8693(16)
Mn9 Mn11 3.2458(15)
Mn9 Mn20 3.2518(14)
Mn9 Mn15 3.2682(18)
Mn10 O62 1.898(3)
Mn10 O55 1.901(3)
Mn10 O64 1.901(3)
Mn10 O46 1.903(4)
Mn10 O79 2.157(4)
Mn11 O3 2.168(3)
Mn11 O9 2.230(3)
Mn11 O4 2.247(3)
Mn11 O6 2.291(3)
Mn11 O8 2.293(3)
Mn11 O7 2.314(3)
Mn11 O5 2.467(3)
Mn11 Mn14 3.1371(13)
Mn11 Mn19 3.1664(13)
Mn11 Mn17 3.2067(17)
Mn11 Mn12 3.2185(17)
Mn11 Mn15 3.2442(12)
Mn12 O13 1.896(3)
Mn12 O10 1.901(3)
Mn12 O6 1.915(3)
Mn12 O4 1.938(3)
Mn12 O26 2.179(3)
Mn12 Cl4 2.8861(16)
Mn12 Mn14 3.1621(12)
Mn12 Mn20 3.2572(13)
Mn13 O11 1.892(3)
Mn13 O42 1.894(3)
Mn13 O6 1.908(3)
Mn13 O49 1.916(3)
Mn13 Cl7 2.6570(16)
Mn13 Cl4 2.7625(15)
Mn13 Mn16 3.2076(17)
Mn13 Mn21 3.2151(13)
Mn13 Mn14 3.2837(13)
Mn14 O61 1.875(3)
Mn14 O3 1.877(3)
Mn14 O50 1.928(3)
Mn14 O6 1.957(3)
Mn14 O26 2.226(3)
Mn14 Cl7 2.8597(16)
Mn14 Mn19 3.2129(17)
Mn15 O7 1.867(3)
Mn15 O36 1.915(3)
Mn15 O21 1.917(3)
Mn15 O9 1.948(3)
Mn15 O37 2.281(3)
Mn15 Cl5 2.8696(16)
Mn15 Mn18 3.2498(14)
Mn16 O12 1.891(3)
Mn16 O11 1.893(3)
Mn16 O8 1.898(3)
Mn16 O17 1.902(3)
Mn16 Cl7 2.6723(15)
Mn16 Cl6 2.7676(15)
Mn16 Mn21 3.2232(12)
Mn16 Mn19 3.2907(13)
Mn16 Mn17 3.2997(12)
Mn17 O27 1.892(3)
Mn17 O16 1.896(3)
Mn17 O8 1.917(3)
Mn17 O9 1.939(3)
Mn17 O35 2.171(3)
Mn17 Mn19 3.1767(13)
Mn17 Mn18 3.2772(12)
Mn18 O39 1.891(3)
Mn18 O63 1.910(3)
Mn18 O5 1.911(3)
Mn18 O9 1.962(3)
Mn18 Cl5 2.6271(16)
Mn18 Cl6 2.7012(17)
Mn18 Mn21 3.2296(12)
Mn18 Mn20 3.2411(17)
Mn19 O3 1.872(3)
Mn19 O52 1.895(3)
Mn19 O23 1.935(3)
Mn19 O8 1.968(3)
Mn19 O35 2.211(3)
Mn20 O66 1.900(3)
Mn20 O14 1.903(3)
Mn20 O5 1.909(3)
Mn20 O4 1.952(3)
Mn20 Cl5 2.6658(16)
Mn20 Cl4 2.6957(15)
Mn20 Mn21 3.2507(15)
Mn21 O11 1.880(3)
Mn21 O40 1.888(3)
Mn21 O51 1.904(3)
Mn21 O5 1.922(3)
Mn21 Cl6 2.6875(18)
Mn21 Cl4 2.7367(18)
P9 O69 1.531(4)
P9 O72 1.537(4)
P9 O36 1.544(4)
P9 C16 1.813(5)
P10 O63 1.539(4)
P10 O66 1.547(3)
P10 O40 1.549(3)
P10 C34 1.822(5)
P11 O26 1.513(4)
P11 O46 1.530(4)
P11 O41 1.537(3)
P11 C11 1.813(5)
P12 O64 1.517(4)
P12 O61 1.537(4)
P12 O52 1.538(3)
P12 C28 1.823(5)
P13 O51 1.543(3)
P13 O17 1.546(4)
P13 O49 1.547(3)
P13 C37 1.809(5)
P14 O50 1.525(4)
P14 O42 1.549(3)
P14 O13 1.550(3)
P14 C32 1.810(5)
P15 O35 1.523(3)
P15 O37 1.534(3)
P15 O62 1.539(3)
P15 C27 1.815(5)
P16 O33 1.533(4)
P16 O10 1.541(3)
P16 O14 1.549(3)
P16 C35 1.811(5)
P17 O23 1.536(3)
P17 O16 1.539(3)
P17 O12 1.547(4)
P17 C38 1.802(5)
P18 O27 1.543(3)
P18 O21 1.544(3)
P18 O39 1.545(4)
P18 C36 1.804(5)
N1 C6 1.351(8)
N1 C110 1.357(8)
N8 C21 1.346(8)
N8 C108 1.388(8)
C1 C6 1.377(9)
C1 C101 1.392(10)
C1 H1A 0.9500
C2 C37 1.537(7)
C2 H2A 0.9800
C2 H2B 0.9800
C2 H2C 0.9800
C3 C11 1.537(8)
C3 H3A 0.9800
C3 H3B 0.9800
C3 H3C 0.9800
C4 C27 1.526(7)
C4 H4A 0.9800
C4 H4B 0.9800
C4 H4C 0.9800
C5 C27 1.533(7)
C5 H5A 0.9800
C5 H5B 0.9800
C5 H5C 0.9800
C6 H6A 0.9500
C7 C32 1.541(7)
C7 H7A 0.9800
C7 H7B 0.9800
C7 H7C 0.9800
C8 C28 1.516(8)
C8 H8A 0.9800
C8 H8B 0.9800
C8 H8C 0.9800
C9 C27 1.531(8)
C9 H9A 0.9800
C9 H9B 0.9800
C9 H9C 0.9800
C10 C32 1.531(7)
C10 H10A 0.9800
C10 H10B 0.9800
C10 H10C 0.9800
C11 C111 1.505(8)
C11 C109 1.548(8)
C12 C16 1.531(8)
C12 H12A 0.9800
C12 H12B 0.9800
C12 H12C 0.9800
C13 C37 1.535(7)
C13 H13A 0.9800
C13 H13B 0.9800
C13 H13C 0.9800
C14 C34 1.519(7)
C14 H14A 0.9800
C14 H14B 0.9800
C14 H14C 0.9800
C15 C34 1.525(7)
C15 H15A 0.9800
C15 H15B 0.9800
C15 H15C 0.9800
C16 C104 1.531(9)
C16 C103 1.547(8)
C17 C35 1.526(7)
C17 H17A 0.9800
C17 H17B 0.9800
C17 H17C 0.9800
C18 C36 1.542(7)
C18 H18A 0.9800
C18 H18B 0.9800
C18 H18C 0.9800
C19 C38 1.527(7)
C19 H19A 0.9800
C19 H19B 0.9800
C19 H19C 0.9800
C20 C38 1.535(7)
C20 H20A 0.9800
C20 H20B 0.9800
C20 H20C 0.9800
C21 C105 1.378(9)
C21 H21A 0.9500
C22 C37 1.519(8)
C22 H22A 0.9800
C22 H22B 0.9800
C22 H22C 0.9800
C23 C32 1.533(7)
C23 H23A 0.9800
C23 H23B 0.9800
C23 H23C 0.9800
C24 C36 1.520(7)
C24 H24A 0.9800
C24 H24B 0.9800
C24 H24C 0.9800
C25 C35 1.523(7)
C25 H25A 0.9800
C25 H25B 0.9800
C25 H25C 0.9800
C26 C36 1.540(7)
C26 H26A 0.9800
C26 H26B 0.9800
C26 H26C 0.9800
C28 C102 1.537(8)
C28 C100 1.557(8)
C29 C38 1.529(7)
C29 H29A 0.9800
C29 H29B 0.9800
C29 H29C 0.9800
C30 C35 1.566(8)
C30 H30A 0.9800
C30 H30B 0.9800
C30 H30C 0.9800
C31 C34 1.538(7)
C31 H31A 0.9800
C31 H31B 0.9800
C31 H31C 0.9800
C100 H10D 0.9800
C100 H10E 0.9800
C100 H10F 0.9800
C101 C120 1.379(10)
C101 H10G 0.9500
C102 H10H 0.9800
C102 H10I 0.9800
C102 H10J 0.9800
C103 H10K 0.9800
C103 H10L 0.9800
C103 H10M 0.9800
C104 H10N 0.9800
C104 H10O 0.9800
C104 H10P 0.9800
C105 C107 1.377(9)
C105 H10Q 0.9500
C106 C108 1.377(9)
C106 C107 1.381(10)
C106 H10R 0.9500
C107 H10S 0.9500
C108 H10T 0.9500
C109 H10U 0.9800
C109 H10V 0.9800
C109 H10W 0.9800
C110 C120 1.389(9)
C110 H11A 0.9500
C111 H11B 0.9800
C111 H11C 0.9800
C111 H11D 0.9800
C120 H12D 0.9500
Mn1 O60 1.873(3)
Mn1 O47 1.880(3)
Mn1 O31 1.888(3)
Mn1 O30 1.899(3)
Mn1 N3 2.243(4)
Mn2 O53 1.881(3)
Mn2 O28 1.884(3)
Mn2 O44 1.887(4)
Mn2 O38 1.896(3)
Mn2 N7 2.244(4)
Mn3 O56 1.883(3)
Mn3 O25 1.884(3)
Mn3 O18 1.885(3)
Mn3 O24 1.886(3)
Mn3 N4 2.265(4)
Mn4 O29 1.879(3)
Mn4 O32 1.883(3)
Mn4 O15 1.888(3)
Mn4 O19 1.891(3)
Mn4 N2 2.224(4)
Mn5 O34 1.881(3)
Mn5 O48 1.888(3)
Mn5 O54 1.896(4)
Mn5 O45 1.896(3)
Mn5 N6 2.236(4)
Mn6 O70 1.876(3)
Mn6 O58 1.886(3)
Mn6 O57 1.887(3)
Mn6 O22 1.890(3)
Mn6 N9 2.250(4)
P1 O25 1.531(4)
P1 O28 1.533(3)
P1 O58 1.534(3)
P1 C91 1.811(5)
P2 O47 1.526(4)
P2 O38 1.526(3)
P2 O15 1.529(3)
P2 C89 1.813(5)
P3 O54 1.529(4)
P3 O29 1.533(3)
P3 O56 1.533(3)
P3 C83 1.814(6)
P4 O44 1.519(4)
P4 O19 1.531(3)
P4 O24 1.537(3)
P4 C90 1.810(5)
P5 O30 1.526(3)
P5 O70 1.526(3)
P5 O53 1.534(3)
P5 C85 1.818(5)
P6 O60 1.526(3)
P6 O34 1.528(4)
P6 O22 1.531(3)
P6 C87 1.816(5)
P7 O32 1.527(4)
P7 O48 1.531(3)
P7 O31 1.534(4)
P7 C84 1.818(5)
P8 O57 1.524(4)
P8 O45 1.525(3)
P8 O18 1.531(3)
P8 C88 1.812(5)
N2 C48 1.313(8)
N2 C117 1.339(8)
N3 C54 1.331(7)
N3 C79 1.332(7)
N4 C58 1.343(7)
N4 C62 1.356(7)
N6 C65 1.328(7)
N6 C80 1.333(7)
N7 C64 1.333(7)
N7 C81 1.345(6)
N9 C69 1.338(7)
N9 C73 1.339(7)
C40 C91 1.530(7)
C40 H40A 0.9800
C40 H40B 0.9800
C40 H40C 0.9800
C41 C118 1.361(9)
C41 C54 1.375(8)
C41 H41A 0.9500
C42 C64 1.379(7)
C42 C119 1.379(8)
C42 H42A 0.9500
C43 C85 1.544(7)
C43 H43A 0.9800
C43 H43B 0.9800
C43 H43C 0.9800
C44 C85 1.538(7)
C44 H44A 0.9800
C44 H44B 0.9800
C44 H44C 0.9800
C45 C57 1.369(9)
C45 C65 1.390(7)
C45 H45A 0.9500
C46 C88 1.543(7)
C46 H46A 0.9800
C46 H46B 0.9800
C46 H46C 0.9800
C47 C91 1.536(7)
C47 H47A 0.9800
C47 H47B 0.9800
C47 H47C 0.9800
C48 C123 1.383(10)
C48 H48A 0.9500
C49 C83 1.529(8)
C49 H49A 0.9800
C49 H49B 0.9800
C49 H49C 0.9800
C50 C83 1.552(8)
C50 H50A 0.9800
C50 H50B 0.9800
C50 H50C 0.9800
C51 C79 1.360(8)
C51 C118 1.367(9)
C51 H51A 0.9500
C52 C87 1.529(7)
C52 H52A 0.9800
C52 H52B 0.9800
C52 H52C 0.9800
C53 C89 1.548(8)
C53 H53A 0.9800
C53 H53B 0.9800
C53 H53C 0.9800
C54 H54A 0.9500
C55 C112 1.354(10)
C55 C62 1.385(8)
C55 H55A 0.9500
C56 C88 1.531(7)
C56 H56A 0.9800
C56 H56B 0.9800
C56 H56C 0.9800
C57 C63 1.379(9)
C57 H57A 0.9500
C58 C114 1.362(9)
C58 H58A 0.9500
C59 C76 1.369(9)
C59 C73 1.388(8)
C59 H59A 0.9500
C60 C119 1.374(8)
C60 C81 1.379(7)
C60 H60A 0.9500
C61 C84 1.539(8)
C61 H61A 0.9800
C61 H61B 0.9800
C61 H61C 0.9800
C62 H62A 0.9500
C63 C80 1.382(7)
C63 H63A 0.9500
C64 H64A 0.9500
C65 H65A 0.9500
C66 C85 1.522(7)
C66 H66A 0.9800
C66 H66B 0.9800
C66 H66C 0.9800
C67 C87 1.538(8)
C67 H67A 0.9800
C67 H67B 0.9800
C67 H67C 0.9800
C68 C76 1.362(9)
C68 C69 1.384(7)
C68 H68A 0.9500
C69 H69A 0.9500
C70 C91 1.537(7)
C70 H70A 0.9800
C70 H70B 0.9800
C70 H70C 0.9800
C71 C84 1.544(7)
C71 H71A 0.9800
C71 H71B 0.9800
C71 H71C 0.9800
C72 C83 1.525(8)
C72 H72A 0.9800
C72 H72B 0.9800
C72 H72C 0.9800
C73 H73A 0.9500
C74 C88 1.525(8)
C74 H74A 0.9800
C74 H74B 0.9800
C74 H74C 0.9800
C75 C87 1.531(7)
C75 H75A 0.9800
C75 H75B 0.9800
C75 H75C 0.9800
C76 H76A 0.9500
C77 C90 1.534(7)
C77 H77A 0.9800
C77 H77B 0.9800
C77 H77C 0.9800
C78 C90 1.534(7)
C78 H78A 0.9800
C78 H78B 0.9800
C78 H78C 0.9800
C79 H79A 0.9500
C80 H80A 0.9500
C81 H81A 0.9500
C82 C90 1.538(7)
C82 H82A 0.9800
C82 H82B 0.9800
C82 H82C 0.9800
C84 C116 1.527(8)
C89 C113 1.532(8)
C89 C115 1.542(8)
C112 C114 1.390(10)
C112 H11E 0.9500
C113 H11F 0.9800
C113 H11G 0.9800
C113 H11H 0.9800
C114 H11I 0.9500
C115 H11J 0.9800
C115 H11K 0.9800
C115 H11L 0.9800
C116 H11M 0.9800
C116 H11N 0.9800
C116 H11O 0.9800
C117 C121 1.381(10)
C117 H11P 0.9500
C118 H11Q 0.9500
C119 H11R 0.9500
C121 C122 1.396(11)
C121 H12E 0.9500
C122 C123 1.397(12)
C122 H12F 0.9500
C123 H12G 0.9500
N10 C124 1.328(11)
C124 C125 1.374(12)
N11 C126 1.202(10)
C126 C127 1.451(11)
N15 C134 1.244(18)
N16 C136 1.199(16)
N14 C132 1.281(17)
N13 C130 1.252(18)
C138 N17 1.181(17)
C138 C139 1.410(15)
C140 N18 1.317(16)
C140 C141 1.472(17)
C129 C128 1.596(16)
N12 C128 1.352(17)
C130 C131 1.486(18)
C137 C136 1.471(17)
C134 C135 1.475(18)
C132 C133 1.446(18)
C143 C142 1.488(19)
N19 C142 1.191(18)

loop_
_platon_squeeze_void_nr
_platon_squeeze_void_average_x
_platon_squeeze_void_average_y
_platon_squeeze_void_average_z
_platon_squeeze_void_volume
_platon_squeeze_void_count_electrons
_platon_squeeze_void_content
1 0.154 0.616 0.194 660 123 ' '
2 -0.154 0.384 0.806 661 122 ' '
3 0.181 0.196 0.320 13 -1 ' '
4 0.224 0.774 0.746 15 -1 ' '
5 0.441 0.930 0.194 15 -1 ' '
6 0.558 0.070 0.806 15 -1 ' '
7 0.776 0.226 0.254 15 -1 ' '
8 0.819 0.804 0.680 14 -1 ' '
